data_7714466
loop_
_publ_author_name
'Tschernuth, Florian S.'
'Kostenko, Arseni'
'Stigler, Sebastian'
'Gradenegger, Anna'
'Inoue, Shigeyoshi'

_publ_section_title
;
 A neutral germanium-centred hard and soft lewis superacid and its unique
 reactivity towards hydrosilanes.
;
_journal_issue 1
_journal_name_full 'Dalton transactions (Cambridge, England : 2003)'
_journal_page_first 74
_journal_page_last 81
_journal_paper_doi 10.1039/d3dt03626j
_journal_volume 53
_journal_year 2023
_chemical_compound_source 'see text'
_chemical_formula_moiety '0.143(C12 F24 Ge O4)'
_chemical_formula_sum 'C1.71 F3.43 Ge0.14 O0.57'
_chemical_formula_weight 105.24
_chemical_name_systematic
;
1
;
_space_group_IT_number 4
_space_group_name_Hall 'P 2yb'
_space_group_name_H-M_alt 'P 1 21 1'
_symmetry_cell_setting monoclinic
_symmetry_Int_Tables_number 4
_symmetry_space_group_name_Hall 'P 2yb'
_symmetry_space_group_name_H-M 'P 1 21 1'
_atom_sites_solution_primary iterative
_atom_sites_solution_secondary difmap
_audit_update_record
;
2023-08-30 deposited with the CCDC.	2023-11-15 downloaded from the CCDC.
;
_cell_angle_alpha 90
_cell_angle_beta 90
_cell_angle_gamma 90
_cell_formula_units_Z 56
_cell_length_a 18.7356(9)
_cell_length_b 18.5219(10)
_cell_length_c 11.6384(6)
_cell_measurement_reflns_used 14642
_cell_measurement_temperature 100
_cell_measurement_theta_max 2.06
_cell_measurement_theta_min 26.02
_cell_volume 4038.7(4)
_computing_cell_refinement 'SAINT (Bruker, 2017)'
_computing_data_collection 'APEX III Control Software (Bruker, 2016)'
_computing_data_reduction 'SAINT (Bruker, 2017)'
_computing_molecular_graphics 'PLATON (Spek, 2011), MERCURY (Wood, 2020)'
_computing_publication_material 'PLATON (Spek, 2011)'
_computing_structure_refinement 'OLEX2 (Puschmann, 2015), SHELXL (Sheldrick, 2017), SHELXLE (Huebschle, 2011)'
_computing_structure_solution 'SHELXT (Sheldrick, 2015)'
_diffrn_ambient_temperature 100
_diffrn_detector_area_resol_mean 16
_diffrn_measured_fraction_theta_full 0.999
_diffrn_measured_fraction_theta_max 1.000
_diffrn_measurement_device_type 'Bruker Photon CMOS'
_diffrn_measurement_method 'phi- and omega-rotation'
_diffrn_radiation_monochromator 'Helios optic'
_diffrn_radiation_probe x-ray
_diffrn_radiation_source 'IMS microsource'
_diffrn_radiation_type MoK\a
_diffrn_radiation_wavelength 0.71073
_diffrn_reflns_av_R_equivalents 0.0477
_diffrn_reflns_av_unetI/netI 0.0273
_diffrn_reflns_limit_h_max 23
_diffrn_reflns_limit_h_min -22
_diffrn_reflns_limit_k_max 22
_diffrn_reflns_limit_k_min -22
_diffrn_reflns_limit_l_max 14
_diffrn_reflns_limit_l_min -14
_diffrn_reflns_number 148566
_diffrn_reflns_reduction_process
;
;
_diffrn_reflns_theta_full 25.24
_diffrn_reflns_theta_max 26.02
_diffrn_reflns_theta_min 2.06
_exptl_absorpt_coefficient_mu 1.760
_exptl_absorpt_correction_T_max 0.745
_exptl_absorpt_correction_T_min 0.571
_exptl_absorpt_correction_type multi-scan
_exptl_absorpt_process_details 'SADABS 2016/2, Bruker, 2016'
_exptl_crystal_colour 'clear colourless'
_exptl_crystal_density_diffrn 2.423
_exptl_crystal_density_method 'Not Measured'
_exptl_crystal_description block
_exptl_crystal_F_000 2816
_exptl_crystal_size_max 0.258
_exptl_crystal_size_mid 0.245
_exptl_crystal_size_min 0.201
_refine_diff_density_max 1.684
_refine_diff_density_min -0.809
_refine_diff_density_rms 0.183
_refine_ls_abs_structure_details 'Flack (1983)'
_refine_ls_abs_structure_Flack 0.061(4)
_refine_ls_extinction_method none
_refine_ls_goodness_of_fit_ref 1.049
_refine_ls_matrix_type full
_refine_ls_number_parameters 1838
_refine_ls_number_reflns 15897
_refine_ls_number_restraints 4213
_refine_ls_restrained_S_all 1.031
_refine_ls_R_factor_all 0.0892
_refine_ls_R_factor_gt 0.0840
_refine_ls_shift/su_max 0.001
_refine_ls_shift/su_mean 0.000
_refine_ls_structure_factor_coef Fsqd
_refine_ls_weighting_details 'W=1/[\S^2^(FO^2^)+(0.1611P)^2^+20.2823P] WHERE P=(FO^2^+2FC^2^)/3'
_refine_ls_weighting_scheme calc
_refine_ls_wR_factor_gt 0.2274
_refine_ls_wR_factor_ref 0.2352
_reflns_number_gt 14642
_reflns_number_total 15897
_reflns_threshold_expression I>2\s(I)
_cod_data_source_file d3dt03626j2.cif
_cod_data_source_block mo_tscfl26_2_0ma
_cod_depositor_comments
;
The following automatic conversions were performed:

data item '_exptl_absorpt_correction_type' value ' multi-scan' was
changed to 'multi-scan' in accordance with the
/home/data/users/saulius/crontab/automatic-downloads/rss-feeds/RSC/lib/dictionaries/cif_core.dic
dictionary named 'cif_core.dic' version 2.4.2 last updated on
2011-04-26.

Automatic conversion script
Id: cif_fix_values 8170 2020-07-09 18:12:32Z antanas 

 Adding full bibliography for 7714462--7714466.cif.
;
_cod_original_sg_symbol_H-M 'P 21'
_cod_database_code 7714466

loop_
_space_group_symop_id
_space_group_symop_operation_xyz
1 x,y,z
2 -x,1/2+y,-z

loop_
_atom_site_aniso_label
_atom_site_aniso_U_11
_atom_site_aniso_U_22
_atom_site_aniso_U_33
_atom_site_aniso_U_23
_atom_site_aniso_U_13
_atom_site_aniso_U_12
Ge4 0.0410(7) 0.0269(6) 0.0334(6) 0.0001(6) 0.0000(5) -0.0119(6)
Ge1 0.0314(6) 0.0289(6) 0.0194(6) -0.0019(5) -0.0027(4) -0.0068(5)
Ge2 0.0299(6) 0.0327(6) 0.0179(5) 0.0000(5) 0.0001(4) 0.0006(5)
Ge3 0.0306(6) 0.0294(7) 0.0198(6) -0.0021(5) 0.0028(4) 0.0067(5)
F73 0.094(14) 0.027(9) 0.079(12) 0.008(8) 0.030(10) -0.013(9)
F73D 0.078(10) 0.086(18) 0.052(13) 0.036(13) -0.007(10) -0.002(11)
F74 0.081(9) 0.036(8) 0.102(15) 0.012(9) -0.010(9) -0.029(8)
F74D 0.13(2) 0.083(13) 0.10(2) 0.027(13) 0.011(18) -0.042(15)
F75 0.079(12) 0.052(10) 0.068(9) 0.027(8) -0.006(8) -0.007(9)
F75D 0.09(2) 0.081(18) 0.051(12) 0.030(12) 0.011(15) -0.001(16)
F76 0.062(9) 0.076(13) 0.091(14) 0.020(12) 0.019(9) -0.009(9)
F76D 0.040(13) 0.095(18) 0.065(14) -0.019(13) 0.010(13) -0.005(13)
F77 0.076(11) 0.059(7) 0.069(10) 0.011(9) 0.032(9) 0.000(8)
F77D 0.065(15) 0.096(19) 0.071(11) -0.013(12) 0.018(11) -0.023(15)
F78 0.062(12) 0.085(18) 0.053(10) 0.017(11) 0.017(9) 0.000(11)
F78D 0.074(15) 0.090(13) 0.11(2) -0.027(13) 0.016(15) -0.055(12)
F79 0.105(19) 0.059(14) 0.058(11) 0.003(10) -0.024(12) -0.016(13)
F79D 0.111(19) 0.056(14) 0.091(12) -0.030(11) 0.004(12) -0.035(14)
F80 0.128(16) 0.052(9) 0.071(12) -0.001(8) -0.026(12) -0.027(10)
F80D 0.092(14) 0.063(14) 0.14(2) 0.007(16) 0.002(14) -0.051(13)
F81 0.102(10) 0.044(9) 0.067(11) -0.019(8) 0.004(9) -0.002(8)
F81D 0.089(16) 0.048(17) 0.10(2) -0.001(17) -0.003(17) -0.006(15)
F82 0.062(11) 0.084(11) 0.15(2) 0.019(12) -0.031(13) -0.034(9)
F82D 0.09(2) 0.071(18) 0.050(12) -0.020(12) 0.000(13) -0.004(16)
F83 0.086(14) 0.092(15) 0.103(11) 0.001(11) -0.057(11) -0.015(12)
F83D 0.074(14) 0.063(10) 0.053(12) -0.003(10) 0.000(11) -0.007(10)
F84 0.045(11) 0.117(16) 0.109(16) -0.011(15) -0.017(14) 0.003(11)
F84D 0.079(12) 0.079(17) 0.097(19) -0.019(16) -0.021(12) -0.021(12)
F85 0.076(15) 0.096(16) 0.050(8) -0.030(10) -0.021(9) -0.015(13)
F85D 0.065(15) 0.10(2) 0.074(12) 0.010(13) -0.018(11) -0.028(15)
F86 0.063(9) 0.072(12) 0.097(15) -0.022(12) -0.020(9) -0.010(9)
F86D 0.081(16) 0.109(15) 0.11(2) 0.024(13) -0.021(15) -0.060(14)
F87 0.073(10) 0.057(7) 0.069(10) -0.005(8) -0.032(9) 0.000(8)
F87D 0.033(12) 0.092(16) 0.068(14) 0.020(13) -0.004(12) -0.010(11)
F88 0.080(13) 0.023(7) 0.088(14) -0.008(8) 0.000(12) -0.006(10)
F88D 0.071(10) 0.073(16) 0.060(14) -0.029(13) 0.011(10) -0.003(10)
F89 0.085(10) 0.034(8) 0.102(15) -0.016(9) 0.012(9) -0.031(8)
F89D 0.12(2) 0.078(13) 0.10(2) -0.031(13) -0.013(18) -0.043(15)
F90 0.078(12) 0.048(10) 0.071(9) -0.025(8) 0.006(8) -0.007(9)
F90D 0.058(18) 0.10(2) 0.064(12) -0.009(13) 0.011(12) -0.001(16)
F91 0.049(12) 0.109(16) 0.102(16) 0.007(14) 0.014(13) 0.001(11)
F91D 0.062(12) 0.059(9) 0.049(11) 0.007(9) -0.001(9) -0.003(9)
F92 0.067(12) 0.086(11) 0.137(19) -0.006(12) 0.020(14) -0.033(10)
F92D 0.069(11) 0.077(16) 0.096(19) 0.012(15) 0.014(11) -0.010(12)
F93 0.087(14) 0.091(15) 0.104(11) 0.001(11) 0.056(11) -0.018(12)
F93D 0.078(18) 0.063(18) 0.054(12) 0.016(12) -0.006(12) 0.007(15)
F94 0.096(18) 0.053(13) 0.052(10) -0.004(9) 0.022(11) -0.013(12)
F94D 0.103(18) 0.051(13) 0.089(11) 0.026(11) 0.000(11) -0.027(13)
F95 0.139(17) 0.044(8) 0.074(12) -0.002(8) 0.028(12) -0.031(10)
F95D 0.084(10) 0.058(11) 0.101(13) -0.001(11) 0.003(9) -0.029(9)
F96 0.100(9) 0.042(9) 0.067(11) 0.019(8) 0.003(9) -0.005(8)
F96D 0.078(12) 0.062(13) 0.085(12) -0.005(10) 0.003(10) -0.015(10)
O13 0.044(7) 0.036(8) 0.041(8) 0.003(7) -0.001(6) -0.007(6)
O13D 0.034(9) 0.047(9) 0.042(9) -0.002(8) 0.003(8) -0.011(8)
O14 0.065(9) 0.044(7) 0.055(9) 0.008(7) -0.021(8) -0.014(7)
O14D 0.050(9) 0.039(10) 0.037(10) 0.000(8) 0.007(8) -0.009(8)
O15 0.042(7) 0.038(8) 0.039(8) -0.002(7) 0.004(6) -0.005(6)
O15D 0.036(9) 0.044(8) 0.041(9) 0.005(8) -0.005(8) -0.010(8)
O16 0.063(9) 0.043(7) 0.060(9) -0.007(7) 0.019(8) -0.011(7)
O16D 0.051(9) 0.045(11) 0.039(10) -0.002(9) -0.003(8) -0.006(8)
F1 0.145(12) 0.085(8) 0.057(7) -0.007(6) 0.003(8) -0.029(8)
F2 0.213(16) 0.115(12) 0.061(7) 0.005(8) -0.025(9) -0.052(12)
F3 0.140(11) 0.20(2) 0.177(18) 0.051(16) 0.069(11) 0.012(12)
F4 0.076(6) 0.155(13) 0.103(10) -0.075(10) -0.007(6) 0.023(8)
F5 0.068(7) 0.181(14) 0.054(6) -0.074(8) -0.009(5) 0.012(8)
F6 0.172(17) 0.121(10) 0.125(13) -0.033(9) 0.010(12) 0.024(11)
F7 0.134(12) 0.102(8) 0.122(13) 0.014(9) -0.044(11) 0.029(8)
F8 0.091(7) 0.162(15) 0.092(10) -0.040(10) -0.028(7) 0.002(9)
F9 0.139(12) 0.130(12) 0.057(7) -0.036(8) -0.050(7) 0.040(10)
F10 0.140(12) 0.179(17) 0.111(12) -0.014(12) 0.029(10) -0.020(11)
F11 0.147(11) 0.080(8) 0.062(7) 0.018(6) -0.031(7) -0.031(8)
F12 0.147(13) 0.086(9) 0.066(7) -0.004(6) -0.014(7) -0.061(9)
F13 0.096(9) 0.105(9) 0.052(5) -0.016(6) -0.016(5) -0.056(8)
F14 0.134(11) 0.096(8) 0.089(9) 0.016(8) -0.026(8) -0.054(8)
F15 0.108(9) 0.137(12) 0.091(9) -0.034(9) 0.022(7) -0.064(8)
F16 0.065(6) 0.110(10) 0.099(10) -0.018(8) -0.027(7) 0.004(6)
F17 0.143(13) 0.095(10) 0.112(10) -0.012(8) -0.035(10) 0.018(8)
F18 0.086(8) 0.106(10) 0.091(7) -0.059(7) -0.033(7) 0.039(8)
F19 0.165(14) 0.085(7) 0.089(9) -0.020(7) -0.026(9) 0.031(8)
F20 0.076(7) 0.141(12) 0.075(7) -0.044(9) -0.032(6) 0.028(8)
F21 0.077(8) 0.138(12) 0.066(6) -0.031(7) -0.009(5) 0.015(8)
F22 0.065(5) 0.132(11) 0.060(6) -0.009(7) 0.003(5) -0.042(6)
F23 0.080(7) 0.094(7) 0.031(4) -0.017(5) -0.004(4) -0.031(6)
F24 0.145(12) 0.077(6) 0.046(6) 0.001(5) -0.019(7) -0.024(7)
O1 0.058(6) 0.078(7) 0.046(5) -0.013(5) -0.003(5) 0.011(6)
O2 0.053(6) 0.077(7) 0.047(5) -0.012(5) -0.008(4) 0.005(5)
O3 0.077(7) 0.056(6) 0.041(5) -0.001(4) -0.005(5) -0.023(5)
O4 0.075(7) 0.060(6) 0.045(5) 0.000(5) -0.014(5) -0.031(6)
C37 0.046(8) 0.037(7) 0.050(8) 0.008(7) -0.005(6) -0.011(6)
C37D 0.049(8) 0.052(9) 0.047(9) 0.004(8) 0.004(8) -0.016(7)
C38 0.056(8) 0.045(8) 0.055(8) 0.005(7) -0.016(7) -0.011(7)
C38D 0.054(9) 0.045(8) 0.052(8) -0.005(7) 0.003(7) -0.020(8)
C39 0.062(9) 0.036(7) 0.058(8) 0.006(7) 0.000(7) -0.009(6)
C39D 0.074(10) 0.067(11) 0.061(11) 0.017(9) -0.005(9) -0.013(9)
C40 0.059(9) 0.059(8) 0.060(9) 0.007(8) 0.007(7) -0.007(7)
C40D 0.052(9) 0.067(11) 0.073(11) -0.012(9) 0.010(9) -0.021(8)
C41 0.094(10) 0.048(9) 0.058(9) 0.003(7) -0.013(9) -0.017(8)
C41D 0.071(11) 0.047(9) 0.083(11) 0.001(9) 0.009(10) -0.017(8)
C42 0.059(9) 0.074(10) 0.093(11) 0.007(10) -0.023(9) -0.017(8)
C42D 0.061(10) 0.061(10) 0.053(10) -0.012(9) -0.001(8) -0.004(9)
C43 0.045(7) 0.036(7) 0.048(7) -0.007(6) 0.002(6) -0.011(6)
C43D 0.049(8) 0.049(9) 0.049(9) -0.003(8) -0.003(7) -0.017(8)
C44 0.056(8) 0.047(8) 0.053(8) -0.006(7) 0.015(7) -0.012(7)
C44D 0.055(9) 0.048(8) 0.054(8) 0.007(8) -0.004(7) -0.017(8)
C45 0.060(9) 0.057(8) 0.056(8) -0.007(8) -0.011(8) -0.008(7)
C45D 0.050(9) 0.070(12) 0.074(11) 0.008(9) -0.011(8) -0.021(8)
C46 0.065(9) 0.036(7) 0.067(9) -0.007(7) 0.008(8) -0.010(7)
C46D 0.070(10) 0.065(11) 0.062(10) -0.018(9) 0.003(9) -0.018(9)
C47 0.062(9) 0.073(10) 0.094(11) -0.003(9) 0.019(9) -0.016(8)
C47D 0.057(10) 0.057(10) 0.054(10) 0.016(9) -0.002(8) 0.000(9)
C48 0.089(9) 0.042(8) 0.055(8) -0.005(7) 0.014(8) -0.017(8)
C48D 0.073(11) 0.051(9) 0.081(10) 0.001(8) 0.002(9) -0.015(8)
F25 0.100(10) 0.126(9) 0.051(6) -0.028(7) -0.011(6) -0.017(7)
F26 0.065(7) 0.212(16) 0.021(4) -0.011(7) -0.004(4) 0.007(9)
F27 0.069(7) 0.170(14) 0.067(8) 0.013(8) 0.021(6) 0.032(8)
F28 0.084(8) 0.128(12) 0.071(7) 0.058(8) -0.003(6) 0.005(8)
F29 0.102(9) 0.079(8) 0.095(9) 0.022(7) -0.014(7) 0.009(7)
F30 0.096(8) 0.107(10) 0.094(10) 0.039(9) 0.000(7) 0.026(8)
F31 0.099(8) 0.099(10) 0.092(9) -0.035(8) 0.006(7) 0.025(8)
F32 0.085(9) 0.128(12) 0.074(7) -0.059(8) -0.001(6) 0.013(8)
F33 0.096(9) 0.075(8) 0.097(9) -0.027(7) 0.012(7) 0.006(7)
F34 0.068(7) 0.158(13) 0.071(8) -0.007(8) -0.019(6) 0.027(8)
F35 0.103(10) 0.123(9) 0.050(6) 0.031(6) 0.015(6) -0.018(7)
F36 0.062(6) 0.198(15) 0.024(4) 0.015(7) 0.006(4) -0.006(9)
F37 0.142(9) 0.107(10) 0.058(7) 0.002(7) 0.024(7) -0.066(8)
F38 0.148(11) 0.062(7) 0.025(4) 0.004(4) 0.020(5) -0.023(7)
F39 0.218(15) 0.058(6) 0.057(8) 0.009(6) 0.004(9) -0.025(8)
F40 0.079(8) 0.172(14) 0.051(6) 0.035(7) -0.026(6) 0.013(9)
F41 0.055(6) 0.166(13) 0.059(6) 0.030(8) -0.007(5) -0.001(8)
F42 0.154(15) 0.117(9) 0.098(11) 0.019(8) -0.023(11) 0.065(10)
F43 0.052(6) 0.195(14) 0.062(7) -0.043(9) 0.007(5) -0.007(9)
F44 0.152(14) 0.124(10) 0.100(11) -0.022(9) 0.016(10) 0.077(10)
F45 0.083(9) 0.175(15) 0.054(6) -0.036(7) 0.029(6) 0.015(9)
F46 0.230(16) 0.058(6) 0.060(8) -0.007(6) -0.004(10) -0.029(8)
F47 0.144(9) 0.109(10) 0.060(7) 0.005(7) -0.034(7) -0.066(8)
F48 0.143(11) 0.057(6) 0.027(4) -0.007(4) -0.019(5) -0.024(7)
C1 0.073(6) 0.086(7) 0.045(6) -0.020(5) -0.008(5) -0.002(6)
C2 0.071(6) 0.071(7) 0.049(6) -0.011(5) -0.013(5) -0.003(6)
C3 0.110(9) 0.097(8) 0.060(7) -0.004(6) 0.008(7) -0.016(8)
C4 0.074(6) 0.117(8) 0.071(7) -0.047(7) -0.021(6) 0.020(8)
C5 0.092(7) 0.099(8) 0.058(7) -0.023(6) -0.031(6) 0.016(7)
O5 0.041(5) 0.101(8) 0.023(4) -0.005(5) 0.003(3) -0.007(6)
O6 0.041(5) 0.102(8) 0.022(4) 0.004(5) -0.002(3) -0.011(6)
C6 0.108(9) 0.077(7) 0.050(7) -0.002(5) -0.009(6) -0.023(7)
O7 0.091(8) 0.041(5) 0.028(5) -0.001(4) 0.003(5) 0.000(5)
C7 0.071(6) 0.054(6) 0.042(5) 0.002(5) -0.007(5) -0.009(5)
C8 0.067(6) 0.046(5) 0.041(5) -0.005(5) -0.011(4) -0.017(5)
O8 0.091(8) 0.037(5) 0.029(4) 0.000(4) -0.006(5) -0.001(5)
C9 0.090(7) 0.094(8) 0.055(6) 0.004(7) -0.007(5) -0.043(6)
C10 0.072(7) 0.084(8) 0.070(7) -0.028(6) -0.020(6) 0.009(6)
C11 0.082(7) 0.080(7) 0.056(6) -0.031(6) -0.020(5) 0.017(6)
C12 0.068(6) 0.074(6) 0.042(5) -0.001(5) -0.005(5) -0.035(6)
F49 0.066(6) 0.133(11) 0.060(6) -0.008(7) -0.003(5) 0.046(6)
F50 0.086(7) 0.089(7) 0.031(4) -0.015(5) 0.004(5) 0.031(6)
F51 0.141(12) 0.075(6) 0.050(6) 0.003(6) 0.016(7) 0.027(7)
F52 0.160(14) 0.080(7) 0.093(10) -0.026(7) 0.015(10) -0.030(8)
F53 0.075(7) 0.138(12) 0.085(8) -0.048(9) 0.037(6) -0.032(8)
F54 0.079(8) 0.132(12) 0.069(6) -0.038(7) 0.008(6) -0.016(8)
F55 0.144(14) 0.087(9) 0.113(11) -0.011(8) 0.040(10) -0.018(8)
F56 0.082(8) 0.106(10) 0.095(7) -0.062(7) 0.028(7) -0.037(8)
F57 0.059(6) 0.111(10) 0.097(10) -0.011(8) 0.026(6) -0.006(6)
F58 0.143(12) 0.108(9) 0.089(9) 0.016(9) 0.031(9) 0.060(9)
F59 0.115(10) 0.154(13) 0.087(10) -0.042(10) -0.030(8) 0.075(9)
F60 0.098(9) 0.106(10) 0.048(5) -0.019(6) 0.013(5) 0.059(8)
F61 0.167(14) 0.084(9) 0.065(7) 0.004(6) 0.023(8) 0.073(10)
F62 0.117(10) 0.182(18) 0.139(14) -0.027(13) -0.028(10) 0.054(11)
F63 0.154(11) 0.067(7) 0.059(7) 0.014(6) 0.033(7) 0.034(8)
F64 0.142(13) 0.098(8) 0.121(13) 0.003(9) 0.050(11) -0.030(9)
F65 0.092(8) 0.168(15) 0.088(10) -0.041(10) 0.028(7) -0.009(9)
F66 0.146(13) 0.134(12) 0.051(7) -0.035(8) 0.049(7) -0.042(11)
F67 0.069(7) 0.189(15) 0.057(6) -0.077(8) 0.010(5) -0.016(9)
F68 0.165(16) 0.126(11) 0.120(13) -0.039(9) -0.010(12) -0.018(11)
F69 0.077(7) 0.156(14) 0.100(10) -0.075(10) 0.008(6) -0.021(8)
F70 0.121(10) 0.177(18) 0.162(18) -0.006(15) -0.045(11) 0.032(12)
F71 0.140(12) 0.071(8) 0.063(7) 0.000(6) 0.002(8) 0.021(8)
F72 0.230(18) 0.156(16) 0.052(8) 0.017(8) 0.021(10) 0.069(15)
O9 0.077(7) 0.068(7) 0.047(6) 0.006(5) 0.013(5) 0.038(6)
O10 0.075(7) 0.058(6) 0.043(5) 0.001(5) 0.008(5) 0.024(6)
O11 0.047(5) 0.074(7) 0.047(5) -0.011(5) 0.006(4) -0.001(5)
O12 0.053(6) 0.080(8) 0.051(6) -0.012(5) 0.005(5) -0.011(6)
C13 0.045(6) 0.091(7) 0.029(5) 0.009(6) 0.008(4) -0.002(5)
C14 0.046(6) 0.091(7) 0.029(5) -0.007(6) -0.007(5) -0.002(5)
C15 0.044(6) 0.118(9) 0.033(6) -0.014(7) -0.002(5) 0.001(6)
C16 0.081(8) 0.088(8) 0.067(8) 0.032(7) -0.004(6) 0.007(7)
C17 0.084(8) 0.089(8) 0.065(8) -0.030(7) 0.003(6) 0.004(7)
C18 0.044(6) 0.116(9) 0.033(6) 0.015(7) 0.002(5) 0.001(6)
C19 0.069(6) 0.042(6) 0.028(5) -0.001(5) 0.004(5) 0.005(5)
C20 0.066(6) 0.044(6) 0.029(5) 0.002(5) -0.006(5) 0.007(5)
C21 0.131(9) 0.057(6) 0.035(6) -0.001(6) 0.015(7) -0.024(8)
C22 0.071(7) 0.102(9) 0.052(7) 0.021(7) -0.007(6) 0.022(7)
C23 0.072(7) 0.105(9) 0.051(7) -0.028(7) 0.011(6) 0.026(7)
C24 0.135(9) 0.057(6) 0.035(6) 0.003(5) -0.015(7) -0.023(8)
C25 0.069(7) 0.046(6) 0.045(6) -0.004(5) 0.012(5) 0.015(5)
C26 0.074(7) 0.053(6) 0.045(6) 0.001(6) 0.007(6) 0.005(5)
C27 0.071(7) 0.072(7) 0.045(6) -0.001(6) 0.006(6) 0.034(6)
C28 0.079(7) 0.073(7) 0.058(7) -0.026(7) 0.020(6) -0.017(7)
C29 0.070(7) 0.082(9) 0.067(7) -0.023(6) 0.023(7) -0.011(6)
C30 0.091(9) 0.099(9) 0.060(7) 0.002(8) 0.008(6) 0.042(7)
C31 0.069(7) 0.069(7) 0.049(7) -0.008(6) 0.011(6) 0.003(6)
C32 0.069(7) 0.089(8) 0.047(7) -0.021(6) 0.009(6) 0.002(6)
C33 0.099(9) 0.070(8) 0.053(7) 0.000(6) 0.003(6) 0.028(7)
C34 0.093(8) 0.092(8) 0.059(8) -0.022(7) 0.030(7) -0.017(8)
C35 0.076(7) 0.116(9) 0.079(9) -0.047(8) 0.020(7) -0.017(8)
C36 0.106(9) 0.097(9) 0.066(9) -0.002(7) -0.010(8) 0.017(8)

loop_
_atom_site_label
_atom_site_type_symbol
_atom_site_thermal_displace_type
_atom_site_fract_x
_atom_site_fract_y
_atom_site_fract_z
_atom_site_occupancy
_atom_site_U_iso_or_equiv
_atom_site_calc_flag
_atom_site_refinement_flags
_atom_site_disorder_assembly
_atom_site_disorder_group
Ge4 Ge Uani 0.25001(7) 0.27731(9) 0.82631(11) 1.000 0.0338(4) d . . .
Ge1 Ge Uani 0.55450(7) 0.57850(7) 0.49668(10) 1.000 0.0266(3) d U . .
Ge2 Ge Uani 0.25002(6) 0.77730(8) 0.75477(9) 1.000 0.0268(3) d U . .
Ge3 Ge Uani 0.05448(7) 0.47607(7) 0.50322(10) 1.000 0.0266(4) d U . .
F73 F Uani 0.2151(19) 0.0589(19) 0.834(3) 0.585(8) 0.067(7) d UP A 1
F73D F Uani 0.2518(17) 0.153(2) 0.980(3) 0.415(8) 0.072(8) d UP A 2
F74 F Uani 0.1136(12) 0.0556(10) 0.892(2) 0.585(8) 0.073(6) d UP A 1
F74D F Uani 0.151(3) 0.088(3) 0.998(4) 0.415(8) 0.104(10) d UP A 2
F75 F Uani 0.2000(13) 0.0705(12) 1.0105(19) 0.585(8) 0.066(6) d UP A 1
F75D F Uani 0.154(3) 0.197(3) 1.091(5) 0.415(8) 0.074(10) d UP A 2
F76 F Uani 0.0665(13) 0.1797(17) 1.014(2) 0.585(8) 0.076(7) d UP A 1
F76D F Uani 0.031(3) 0.250(3) 0.813(3) 0.415(8) 0.067(9) d UP A 2
F77 F Uani 0.1286(11) 0.2763(13) 0.9851(17) 0.585(8) 0.068(5) d UP A 1
F77D F Uani 0.0442(19) 0.224(3) 1.013(3) 0.415(8) 0.077(9) d UP A 2
F78 F Uani 0.1719(18) 0.181(2) 1.093(3) 0.585(8) 0.067(8) d UP A 1
F78D F Uani 0.0333(19) 0.136(2) 0.888(4) 0.415(8) 0.091(9) d UP A 2
F79 F Uani 0.1483(19) 0.1944(19) 0.572(3) 0.585(8) 0.074(9) d UP A 1
F79D F Uani 0.198(2) 0.0684(17) 0.646(3) 0.415(8) 0.086(9) d UP A 2
F80 F Uani 0.1314(17) 0.0925(12) 0.659(2) 0.585(8) 0.084(7) d UP A 1
F80D F Uani 0.123(2) 0.0490(19) 0.788(4) 0.415(8) 0.098(9) d UP A 2
F81 F Uani 0.2373(14) 0.1507(11) 0.6700(19) 0.585(8) 0.071(6) d UP A 1
F81D F Uani 0.232(3) 0.057(3) 0.812(5) 0.415(8) 0.079(10) d UP A 2
F82 F Uani 0.0255(13) 0.1480(15) 0.777(3) 0.585(8) 0.099(8) d UP A 1
F82D F Uani 0.174(3) 0.184(3) 0.561(4) 0.415(8) 0.070(10) d UP A 2
F83 F Uani 0.0405(14) 0.2288(16) 0.646(3) 0.585(8) 0.094(8) d UP A 1
F83D F Uani 0.1268(15) 0.2721(18) 0.674(2) 0.415(8) 0.063(7) d UP A 2
F84 F Uani 0.033(2) 0.257(3) 0.852(3) 0.585(8) 0.090(8) d UP A 1
F84D F Uani 0.0639(19) 0.165(2) 0.656(3) 0.415(8) 0.085(9) d UP A 2
F85 F Uani 0.343(2) 0.364(3) 1.089(3) 0.585(8) 0.074(8) d UP A 1
F85D F Uani 0.4536(19) 0.333(3) 1.012(3) 0.415(8) 0.080(9) d UP A 2
F86 F Uani 0.4333(13) 0.3737(17) 1.013(2) 0.585(8) 0.077(7) d UP A 1
F86D F Uani 0.477(2) 0.404(2) 0.871(4) 0.415(8) 0.100(10) d UP A 2
F87 F Uani 0.3723(11) 0.2818(13) 0.9853(17) 0.585(8) 0.066(5) d UP A 1
F87D F Uani 0.468(2) 0.305(3) 0.813(4) 0.415(8) 0.064(8) d UP A 2
F88 F Uani 0.2723(15) 0.4972(15) 0.832(3) 0.585(8) 0.064(7) d UP A 1
F88D F Uani 0.2480(17) 0.4012(19) 0.980(3) 0.415(8) 0.068(8) d UP A 2
F89 F Uani 0.3854(12) 0.4996(10) 0.891(2) 0.585(8) 0.074(7) d UP A 1
F89D F Uani 0.348(3) 0.470(2) 0.999(4) 0.415(8) 0.099(10) d UP A 2
F90 F Uani 0.3003(13) 0.4833(11) 1.0104(19) 0.585(8) 0.066(6) d UP A 1
F90D F Uani 0.324(3) 0.369(4) 1.094(5) 0.415(8) 0.074(10) d UP A 2
F91 F Uani 0.467(2) 0.298(2) 0.853(3) 0.585(8) 0.087(9) d UP A 1
F91D F Uani 0.3730(14) 0.2851(16) 0.673(2) 0.415(8) 0.057(6) d UP A 2
F92 F Uani 0.4736(14) 0.4078(15) 0.774(3) 0.585(8) 0.097(8) d UP A 1
F92D F Uani 0.4359(18) 0.387(2) 0.654(3) 0.415(8) 0.081(9) d UP A 2
F93 F Uani 0.4580(14) 0.3263(16) 0.646(3) 0.585(8) 0.094(8) d UP A 1
F93D F Uani 0.326(2) 0.370(3) 0.561(4) 0.415(8) 0.065(9) d UP A 2
F94 F Uani 0.3513(18) 0.3583(17) 0.572(3) 0.585(8) 0.067(8) d UP A 1
F94D F Uani 0.303(2) 0.4846(17) 0.645(3) 0.415(8) 0.081(8) d UP A 2
F95 F Uani 0.3663(18) 0.4626(11) 0.661(2) 0.585(8) 0.086(7) d UP A 1
F95D F Uani 0.3783(19) 0.5050(18) 0.785(3) 0.415(8) 0.081(7) d UP A 2
F96 F Uani 0.2621(13) 0.4034(11) 0.6682(19) 0.585(8) 0.070(6) d UP A 1
F96D F Uani 0.293(3) 0.495(4) 0.817(6) 0.415(8) 0.075(7) d UP A 2
O13 O Uani 0.2415(10) 0.1959(10) 0.9011(16) 0.585(8) 0.040(4) d UP A 1
O13D O Uani 0.1703(12) 0.2692(15) 0.899(2) 0.415(8) 0.041(5) d UP A 2
O14 O Uani 0.1676(12) 0.2704(12) 0.7521(18) 0.585(8) 0.055(5) d UP A 1
O14D O Uani 0.2435(14) 0.1962(15) 0.751(2) 0.415(8) 0.042(6) d UP A 2
O15 O Uani 0.2584(10) 0.3595(10) 0.9016(16) 0.585(8) 0.040(4) d UP A 1
O15D O Uani 0.3296(12) 0.2849(15) 0.899(2) 0.415(8) 0.040(5) d UP A 2
O16 O Uani 0.3331(12) 0.2848(12) 0.7530(19) 0.585(8) 0.055(5) d UP A 1
O16D O Uani 0.2560(15) 0.3599(16) 0.751(2) 0.415(8) 0.045(6) d UP A 2
F1 F Uani 0.5530(11) 0.6642(9) 0.2951(12) 1.000 0.096(5) d U . .
F2 F Uani 0.5376(15) 0.6216(11) 0.1247(15) 1.000 0.130(7) d U . .
F3 F Uani 0.6348(15) 0.6097(19) 0.194(3) 1.000 0.172(10) d U . .
F4 F Uani 0.6375(8) 0.4772(12) 0.1804(15) 1.000 0.111(6) d U . .
F5 F Uani 0.5332(7) 0.4687(11) 0.1160(11) 1.000 0.101(6) d U . .
F6 F Uani 0.5698(15) 0.4086(14) 0.267(2) 1.000 0.139(8) d U . .
F7 F Uani 0.4270(12) 0.6517(11) 0.2390(19) 1.000 0.119(6) d U . .
F8 F Uani 0.3502(9) 0.5710(13) 0.2859(16) 1.000 0.115(6) d U . .
F9 F Uani 0.4204(11) 0.5444(11) 0.1424(13) 1.000 0.109(6) d U . .
F10 F Uani 0.3843(13) 0.4740(16) 0.422(2) 1.000 0.143(8) d U . .
F11 F Uani 0.4889(10) 0.4325(8) 0.4360(12) 1.000 0.096(5) d U . .
F12 F Uani 0.4253(11) 0.4258(9) 0.2774(13) 1.000 0.100(6) d U . .
F13 F Uani 0.6796(8) 0.7133(8) 0.7926(11) 1.000 0.084(5) d U . .
F14 F Uani 0.6463(10) 0.7825(11) 0.6495(14) 1.000 0.106(5) d U . .
F15 F Uani 0.7195(10) 0.6947(12) 0.6280(15) 1.000 0.112(6) d U . .
F16 F Uani 0.4701(8) 0.6644(10) 0.6794(15) 1.000 0.091(5) d U . .
F17 F Uani 0.5174(12) 0.7644(11) 0.6322(17) 1.000 0.117(6) d U . .
F18 F Uani 0.5308(8) 0.7268(9) 0.8009(14) 1.000 0.094(5) d U . .
F19 F Uani 0.6720(12) 0.4813(10) 0.7101(16) 1.000 0.113(6) d U . .
F20 F Uani 0.7221(8) 0.5741(11) 0.7664(12) 1.000 0.097(5) d U . .
F21 F Uani 0.6989(8) 0.5611(10) 0.5821(12) 1.000 0.094(5) d U . .
F22 F Uani 0.5053(7) 0.5885(10) 0.8465(11) 1.000 0.086(4) d U . .
F23 F Uani 0.6090(7) 0.6188(7) 0.9028(9) 1.000 0.068(4) d U . .
F24 F Uani 0.5857(10) 0.5090(9) 0.8611(11) 1.000 0.089(5) d U . .
O1 O Uani 0.5951(7) 0.5344(8) 0.3842(11) 1.000 0.061(3) d U . .
O2 O Uani 0.4702(7) 0.5835(8) 0.4289(11) 1.000 0.059(3) d U . .
O3 O Uani 0.5899(8) 0.6611(7) 0.5404(11) 1.000 0.058(3) d U . .
O4 O Uani 0.5538(8) 0.5444(8) 0.6363(11) 1.000 0.060(3) d U . .
C37 C Uani 0.1701(17) 0.1732(17) 0.892(3) 0.585(8) 0.044(4) d UP A 1
C37D C Uani 0.142(3) 0.199(3) 0.893(4) 0.415(8) 0.049(5) d UP A 2
C38 C Uani 0.1408(18) 0.2019(18) 0.766(3) 0.585(8) 0.052(5) d UP A 1
C38D C Uani 0.172(3) 0.171(3) 0.765(4) 0.415(8) 0.050(5) d UP A 2
C39 C Uani 0.1769(17) 0.0862(16) 0.902(3) 0.585(8) 0.052(5) d UP A 1
C39D C Uani 0.184(3) 0.152(3) 0.997(5) 0.415(8) 0.067(6) d UP A 2
C40 C Uani 0.1280(19) 0.206(2) 0.989(3) 0.585(8) 0.059(5) d UP A 1
C40D C Uani 0.058(3) 0.200(3) 0.902(5) 0.415(8) 0.064(6) d UP A 2
C41 C Uani 0.166(3) 0.159(2) 0.665(3) 0.585(8) 0.067(5) d UP A 1
C41D C Uani 0.184(3) 0.082(3) 0.756(5) 0.415(8) 0.067(6) d UP A 2
C42 C Uani 0.049(2) 0.212(3) 0.777(5) 0.585(8) 0.075(6) d UP A 1
C42D C Uani 0.134(3) 0.192(3) 0.668(4) 0.415(8) 0.058(6) d UP A 2
C43 C Uani 0.3309(17) 0.3818(17) 0.890(3) 0.585(8) 0.043(4) d UP A 1
C43D C Uani 0.357(3) 0.355(3) 0.893(4) 0.415(8) 0.049(5) d UP A 2
C44 C Uani 0.3596(18) 0.3522(18) 0.768(3) 0.585(8) 0.052(5) d UP A 1
C44D C Uani 0.330(3) 0.384(3) 0.763(4) 0.415(8) 0.052(5) d UP A 2
C45 C Uani 0.3714(19) 0.350(2) 0.990(3) 0.585(8) 0.058(5) d UP A 1
C45D C Uani 0.440(3) 0.355(3) 0.907(5) 0.415(8) 0.065(6) d UP A 2
C46 C Uani 0.3239(18) 0.4686(16) 0.903(3) 0.585(8) 0.056(5) d UP A 1
C46D C Uani 0.322(3) 0.400(3) 0.996(5) 0.415(8) 0.066(6) d UP A 2
C47 C Uani 0.446(2) 0.345(3) 0.769(4) 0.585(8) 0.076(6) d UP A 1
C47D C Uani 0.367(3) 0.362(3) 0.667(4) 0.415(8) 0.056(6) d UP A 2
C48 C Uani 0.336(2) 0.3929(19) 0.670(3) 0.585(8) 0.062(5) d UP A 1
C48D C Uani 0.321(3) 0.472(3) 0.753(5) 0.415(8) 0.068(6) d UP A 2
F25 F Uani 0.1368(9) 0.7031(11) 0.4741(12) 1.000 0.092(5) d U . .
F26 F Uani 0.1787(7) 0.7670(13) 0.3499(8) 1.000 0.099(6) d U . .
F27 F Uani 0.0985(8) 0.8058(11) 0.4622(13) 1.000 0.102(6) d U . .
F28 F Uani 0.2307(8) 0.8969(10) 0.4228(13) 1.000 0.094(5) d U . .
F29 F Uani 0.2601(10) 0.9054(9) 0.6020(16) 1.000 0.092(5) d U . .
F30 F Uani 0.1541(9) 0.9084(10) 0.5535(15) 1.000 0.099(5) d U . .
F31 F Uani 0.3462(9) 0.6457(10) 0.5546(15) 1.000 0.097(5) d U . .
F32 F Uani 0.2679(8) 0.6558(10) 0.4243(13) 1.000 0.096(6) d U . .
F33 F Uani 0.2409(9) 0.6481(9) 0.6012(15) 1.000 0.089(5) d U . .
F34 F Uani 0.4013(8) 0.7491(11) 0.4624(13) 1.000 0.099(6) d U . .
F35 F Uani 0.3639(9) 0.8534(10) 0.4753(11) 1.000 0.092(5) d U . .
F36 F Uani 0.3205(7) 0.7880(13) 0.3496(8) 1.000 0.095(6) d U . .
F37 F Uani 0.1575(11) 0.6775(10) 1.0285(12) 1.000 0.102(5) d U . .
F38 F Uani 0.2370(9) 0.7086(7) 1.1596(9) 1.000 0.078(5) d U . .
F39 F Uani 0.2425(13) 0.6209(8) 1.0446(13) 1.000 0.111(6) d U . .
F40 F Uani 0.3691(8) 0.7498(11) 1.0832(11) 1.000 0.101(6) d U . .
F41 F Uani 0.3768(7) 0.7676(12) 0.9005(11) 1.000 0.093(5) d U . .
F42 F Uani 0.3609(12) 0.6571(12) 0.9502(17) 1.000 0.123(7) d U . .
F43 F Uani 0.1232(7) 0.7825(14) 0.9017(11) 1.000 0.103(6) d U . .
F44 F Uani 0.1392(12) 0.8975(12) 0.9510(17) 1.000 0.125(7) d U . .
F45 F Uani 0.1315(8) 0.8049(12) 1.0830(12) 1.000 0.104(6) d U . .
F46 F Uani 0.2592(14) 0.9333(9) 1.0462(14) 1.000 0.116(6) d U . .
F47 F Uani 0.3440(11) 0.8769(10) 1.0271(13) 1.000 0.104(5) d U . .
F48 F Uani 0.2623(9) 0.8466(7) 1.1591(9) 1.000 0.076(4) d U . .
C1 C Uani 0.5476(13) 0.5351(14) 0.2881(18) 1.000 0.068(4) d U . .
C2 C Uani 0.4726(12) 0.5455(13) 0.3248(17) 1.000 0.064(4) d U . .
C3 C Uani 0.5725(18) 0.6100(17) 0.228(2) 1.000 0.089(5) d U . .
C4 C Uani 0.5735(14) 0.4749(19) 0.212(2) 1.000 0.087(4) d U . .
C5 C Uani 0.4138(15) 0.5790(17) 0.250(2) 1.000 0.083(4) d U . .
O5 O Uani 0.1823(6) 0.7781(10) 0.6529(8) 1.000 0.055(3) d U . .
O6 O Uani 0.3176(6) 0.7787(10) 0.6523(8) 1.000 0.055(3) d U . .
C6 C Uani 0.4431(15) 0.4650(14) 0.3620(19) 1.000 0.078(4) d U . .
O7 O Uani 0.2486(8) 0.7092(7) 0.8559(10) 1.000 0.053(4) d U . .
C7 C Uani 0.5988(11) 0.6645(10) 0.6581(15) 1.000 0.056(3) d U . .
C8 C Uani 0.6003(10) 0.5853(10) 0.7047(14) 1.000 0.051(3) d U . .
O8 O Uani 0.2508(8) 0.8456(7) 0.8570(10) 1.000 0.052(3) d U . .
C9 C Uani 0.6638(15) 0.7144(15) 0.686(2) 1.000 0.080(4) d U . .
C10 C Uani 0.5271(13) 0.7043(15) 0.700(2) 1.000 0.075(4) d U . .
C11 C Uani 0.6771(13) 0.5533(14) 0.6933(19) 1.000 0.073(4) d U . .
C12 C Uani 0.5743(11) 0.5769(12) 0.8330(15) 1.000 0.061(3) d U . .
F49 F Uani 0.0050(7) 0.4655(10) 0.1531(11) 1.000 0.086(5) d U . .
F50 F Uani 0.1094(7) 0.4358(7) 0.0970(8) 1.000 0.069(4) d U . .
F51 F Uani 0.0853(10) 0.5462(8) 0.1392(11) 1.000 0.089(5) d U . .
F52 F Uani 0.1724(12) 0.5723(10) 0.2923(16) 1.000 0.111(6) d U . .
F53 F Uani 0.2221(8) 0.4788(11) 0.2343(13) 1.000 0.099(5) d U . .
F54 F Uani 0.1988(8) 0.4911(10) 0.4187(12) 1.000 0.093(5) d U . .
F55 F Uani 0.0182(12) 0.2908(10) 0.3688(17) 1.000 0.115(7) d U . .
F56 F Uani 0.0299(8) 0.3279(9) 0.1979(14) 1.000 0.094(5) d U . .
F57 F Uani -0.0299(7) 0.3893(10) 0.3208(14) 1.000 0.089(5) d U . .
F58 F Uani 0.1492(11) 0.2755(12) 0.3517(14) 1.000 0.113(6) d U . .
F59 F Uani 0.2225(10) 0.3634(12) 0.3706(15) 1.000 0.119(6) d U . .
F60 F Uani 0.1792(8) 0.3403(8) 0.2067(10) 1.000 0.084(5) d U . .
F61 F Uani -0.0725(11) 0.6300(9) 0.7238(13) 1.000 0.105(6) d U . .
F62 F Uani -0.1171(12) 0.5834(16) 0.584(2) 1.000 0.146(8) d U . .
F63 F Uani -0.0112(10) 0.6217(8) 0.5636(12) 1.000 0.093(5) d U . .
F64 F Uani -0.0738(12) 0.4044(11) 0.7603(19) 1.000 0.120(7) d U . .
F65 F Uani -0.1486(10) 0.4816(14) 0.7166(15) 1.000 0.116(7) d U . .
F66 F Uani -0.0791(11) 0.5090(11) 0.8576(12) 1.000 0.110(6) d U . .
F67 F Uani 0.0338(7) 0.5844(12) 0.8843(11) 1.000 0.105(6) d U . .
F68 F Uani 0.0682(14) 0.6456(14) 0.733(2) 1.000 0.137(8) d U . .
F69 F Uani 0.1376(8) 0.5747(12) 0.8213(15) 1.000 0.111(6) d U . .
F70 F Uani 0.1395(13) 0.4392(16) 0.793(2) 1.000 0.153(9) d U . .
F71 F Uani 0.0538(10) 0.3881(9) 0.7050(13) 1.000 0.091(5) d U . .
F72 F Uani 0.0356(16) 0.4327(14) 0.8732(15) 1.000 0.146(8) d U . .
O9 O Uani 0.0527(8) 0.5096(8) 0.3628(11) 1.000 0.064(4) d U . .
O10 O Uani 0.0904(8) 0.3929(7) 0.4607(11) 1.000 0.059(3) d U . .
O11 O Uani -0.0299(6) 0.4721(8) 0.5714(10) 1.000 0.056(3) d U . .
O12 O Uani 0.0947(7) 0.5211(8) 0.6150(12) 1.000 0.061(4) d U . .
C13 C Uani 0.2114(9) 0.7958(12) 0.5407(13) 1.000 0.055(3) d U . .
C14 C Uani 0.2887(9) 0.7592(12) 0.5403(13) 1.000 0.055(3) d U . .
C15 C Uani 0.1552(10) 0.7642(16) 0.4576(14) 1.000 0.065(4) d U . .
C16 C Uani 0.2155(14) 0.8784(16) 0.530(2) 1.000 0.079(5) d U . .
C17 C Uani 0.2837(14) 0.6756(16) 0.529(2) 1.000 0.079(5) d U . .
C18 C Uani 0.3448(9) 0.7916(16) 0.4572(14) 1.000 0.064(4) d U . .
C19 C Uani 0.2655(10) 0.7374(9) 0.9649(13) 1.000 0.046(3) d U . .
C20 C Uani 0.2348(10) 0.8174(9) 0.9649(13) 1.000 0.046(3) d U . .
C21 C Uani 0.2325(16) 0.6830(12) 1.0536(17) 1.000 0.074(4) d U . .
C22 C Uani 0.3436(13) 0.7292(16) 0.9767(19) 1.000 0.075(4) d U . .
C23 C Uani 0.1567(13) 0.8242(16) 0.9777(19) 1.000 0.076(4) d U . .
C24 C Uani 0.2672(16) 0.8714(12) 1.0563(17) 1.000 0.076(4) d U . .
C25 C Uani 0.1002(11) 0.4699(10) 0.2952(15) 1.000 0.053(4) d U . .
C26 C Uani 0.0971(11) 0.3900(11) 0.3418(16) 1.000 0.057(4) d U . .
C27 C Uani 0.0739(11) 0.4782(13) 0.1657(16) 1.000 0.063(4) d U . .
C28 C Uani 0.1774(13) 0.5003(13) 0.3070(19) 1.000 0.070(4) d U . .
C29 C Uani 0.0275(13) 0.3500(14) 0.302(2) 1.000 0.073(4) d U . .
C30 C Uani 0.1634(15) 0.3391(16) 0.314(2) 1.000 0.083(5) d U . .
C31 C Uani -0.0271(12) 0.5089(12) 0.6742(17) 1.000 0.062(4) d U . .
C32 C Uani 0.0482(12) 0.5226(14) 0.7116(18) 1.000 0.068(4) d U . .
C33 C Uani -0.0564(14) 0.5904(14) 0.6373(19) 1.000 0.074(5) d U . .
C34 C Uani -0.0853(15) 0.4743(16) 0.751(2) 1.000 0.081(5) d U . .
C35 C Uani 0.0738(14) 0.5753(19) 0.793(2) 1.000 0.090(5) d U . .
C36 C Uani 0.0739(18) 0.4445(17) 0.772(2) 1.000 0.090(5) d U . .

loop_
_atom_type_symbol
_atom_type_description
_atom_type_scat_dispersion_real
_atom_type_scat_dispersion_imag
_atom_type_scat_source
C C 0.0033 0.0016 ' International Tables Vol C Tables 4.2.6.8 and 6.1.1.4'
F F 0.0171 0.0103 ' International Tables Vol C Tables 4.2.6.8 and 6.1.1.4'
Ge Ge 0.1547 1.8001 ' International Tables Vol C Tables 4.2.6.8 and 6.1.1.4'
O O 0.0106 0.0060 ' International Tables Vol C Tables 4.2.6.8 and 6.1.1.4'

loop_
_geom_angle_atom_site_label_1
_geom_angle_atom_site_label_2
_geom_angle_atom_site_label_3
_geom_angle
_geom_angle_site_symmetry_1
_geom_angle_site_symmetry_2
_geom_angle_site_symmetry_3
_geom_angle_publ_flag
O13 Ge4 O14 95.8(9) . . . yes
O13 Ge4 O15 120.4(9) . . . yes
O13 Ge4 O16 112.7(9) . . . yes
O14 Ge4 O15 112.5(9) . . . yes
O14 Ge4 O16 122.2(10) . . . yes
O15 Ge4 O16 95.3(9) . . . yes
O13D Ge4 O14D 96.4(12) . . . yes
O13D Ge4 O15D 121.1(11) . . . yes
O13D Ge4 O16D 112.0(13) . . . yes
O14D Ge4 O15D 112.2(12) . . . yes
O14D Ge4 O16D 120.1(11) . . . yes
O15D Ge4 O16D 96.8(13) . . . yes
O2 Ge1 O4 115.4(7) . . . yes
O3 Ge1 O4 92.8(6) . . . yes
O1 Ge1 O2 94.6(6) . . . yes
O1 Ge1 O3 118.1(7) . . . yes
O1 Ge1 O4 122.7(7) . . . yes
O2 Ge1 O3 115.1(7) . . . yes
O6 Ge2 O7 119.3(7) . . . yes
O6 Ge2 O8 116.9(7) . . . yes
O5 Ge2 O8 117.9(7) . . . yes
O5 Ge2 O7 117.4(7) . . . yes
O5 Ge2 O6 93.7(5) . . . yes
O7 Ge2 O8 93.7(6) . . . yes
O10 Ge3 O11 115.7(7) . . . yes
O9 Ge3 O12 122.9(7) . . . yes
O9 Ge3 O10 93.2(6) . . . yes
O9 Ge3 O11 114.6(6) . . . yes
O11 Ge3 O12 94.2(6) . . . yes
O10 Ge3 O12 118.2(7) . . . yes
F96D F95D C48D 38(4) . . . yes
F95D F96D C48D 51(4) . . . yes
Ge4 O13 C37 107.9(17) . . . yes
Ge4 O13D C37D 113(3) . . . yes
Ge4 O14 C38 109.1(19) . . . yes
Ge4 O14D C38D 107(3) . . . yes
Ge4 O15 C43 106.7(17) . . . yes
Ge4 O15D C43D 112(3) . . . yes
Ge4 O16 C44 109(2) . . . yes
Ge4 O16D C44D 106(3) . . . yes
Ge1 O1 C1 108.4(13) . . . yes
Ge1 O2 C2 109.3(12) . . . yes
Ge1 O3 C7 112.1(11) . . . yes
Ge1 O4 C8 109.2(11) . . . yes
O13 C37 C39 103(2) . . . yes
O13 C37 C38 107(2) . . . yes
C38 C37 C40 111(3) . . . no
C39 C37 C40 113(3) . . . no
C38 C37 C39 114(3) . . . no
O13 C37 C40 109(3) . . . yes
C39D C37D C40D 115(4) . . . no
O13D C37D C39D 105(4) . . . yes
C38D C37D C40D 113(4) . . . no
C38D C37D C39D 109(4) . . . no
O13D C37D C38D 102(4) . . . yes
O13D C37D C40D 111(4) . . . yes
C37 C38 C41 115(3) . . . no
O14 C38 C37 106(3) . . . yes
O14 C38 C41 106(3) . . . yes
O14 C38 C42 106(3) . . . yes
C37 C38 C42 107(3) . . . no
C41 C38 C42 115(3) . . . no
O14D C38D C41D 101(4) . . . yes
C41D C38D C42D 107(4) . . . no
O14D C38D C37D 108(4) . . . yes
C37D C38D C41D 114(4) . . . no
C37D C38D C42D 118(5) . . . no
O14D C38D C42D 107(4) . . . yes
F73 C39 F74 108(3) . . . yes
F74 C39 C37 111(2) . . . yes
F73 C39 C37 115(3) . . . yes
F74 C39 F75 106(3) . . . yes
F75 C39 C37 108(3) . . . yes
F73 C39 F75 110(3) . . . yes
F74D C39D F75D 108(5) . . . yes
F75D C39D C37D 94(4) . . . yes
F73D C39D C37D 110(4) . . . yes
F73D C39D F74D 118(5) . . . yes
F73D C39D F75D 119(5) . . . yes
F74D C39D C37D 104(5) . . . yes
F76 C40 F77 113(3) . . . yes
F77 C40 C37 112(3) . . . yes
F77 C40 F78 109(3) . . . yes
F76 C40 F78 101(3) . . . yes
F78 C40 C37 101(3) . . . yes
F76 C40 C37 119(3) . . . yes
F78D C40D C37D 110(5) . . . yes
F76D C40D F77D 113(5) . . . yes
F77D C40D F78D 110(5) . . . yes
F77D C40D C37D 105(4) . . . yes
F76D C40D F78D 112(5) . . . yes
F76D C40D C37D 108(4) . . . yes
F79 C41 C38 108(4) . . . yes
F81 C41 C38 110(3) . . . yes
F79 C41 F80 107(4) . . . yes
F80 C41 F81 111(3) . . . yes
F79 C41 F81 110(4) . . . yes
F80 C41 C38 111(3) . . . yes
F79D C41D C38D 106(4) . . . yes
F81D C41D C38D 117(5) . . . yes
F79D C41D F81D 108(5) . . . yes
F80D C41D F81D 108(5) . . . yes
F79D C41D F80D 110(5) . . . yes
F80D C41D C38D 109(4) . . . yes
F82 C42 F84 123(5) . . . yes
F82 C42 C38 104(3) . . . yes
F82 C42 F83 99(4) . . . yes
F83 C42 C38 93(3) . . . yes
F83 C42 F84 122(5) . . . yes
F84 C42 C38 111(4) . . . yes
F84D C42D C38D 117(5) . . . yes
F82D C42D C38D 114(5) . . . yes
F83D C42D C38D 107(4) . . . yes
F82D C42D F84D 111(4) . . . yes
F83D C42D F84D 106(4) . . . yes
F82D C42D F83D 101(4) . . . yes
C44 C43 C45 112(3) . . . no
O15 C43 C45 107(3) . . . yes
C44 C43 C46 117(3) . . . no
O15 C43 C46 102(2) . . . yes
C45 C43 C46 111(3) . . . no
O15 C43 C44 108(2) . . . yes
O15D C43D C46D 107(4) . . . yes
C44D C43D C46D 113(4) . . . no
C45D C43D C46D 109(4) . . . no
C44D C43D C45D 113(4) . . . no
O15D C43D C45D 111(4) . . . yes
O15D C43D C44D 103(4) . . . yes
C43 C44 C48 115(3) . . . no
C43 C44 C47 111(3) . . . no
O16 C44 C43 108(3) . . . yes
C47 C44 C48 111(3) . . . no
O16 C44 C48 106(3) . . . yes
O16 C44 C47 107(3) . . . yes
C47D C44D C48D 107(4) . . . no
C43D C44D C47D 119(5) . . . no
O16D C44D C48D 102(4) . . . yes
O16D C44D C43D 106(4) . . . yes
C43D C44D C48D 114(4) . . . no
O16D C44D C47D 108(4) . . . yes
F86 C45 F87 110(3) . . . yes
F85 C45 F86 97(3) . . . yes
F86 C45 C43 119(3) . . . yes
F85 C45 F87 104(4) . . . yes
F87 C45 C43 111(3) . . . yes
F85 C45 C43 114(3) . . . yes
F85D C45D F87D 114(5) . . . yes
F86D C45D F87D 91(4) . . . yes
F85D C45D C43D 107(4) . . . yes
F86D C45D C43D 122(5) . . . yes
F85D C45D F86D 116(5) . . . yes
F87D C45D C43D 106(4) . . . yes
F89 C46 F90 108(3) . . . yes
F88 C46 F90 104(3) . . . yes
F88 C46 F89 113(3) . . . yes
F90 C46 C43 108(3) . . . yes
F89 C46 C43 111(3) . . . yes
F88 C46 C43 113(3) . . . yes
F89D C46D C43D 111(5) . . . yes
F90D C46D C43D 115(5) . . . yes
F89D C46D F90D 113(6) . . . yes
F88D C46D C43D 108(4) . . . yes
F88D C46D F89D 110(5) . . . yes
F88D C46D F90D 99(5) . . . yes
F91 C47 F93 120(4) . . . yes
F92 C47 F93 101(4) . . . yes
F91 C47 C44 110(3) . . . yes
F93 C47 C44 99(3) . . . yes
F92 C47 C44 109(4) . . . yes
F91 C47 F92 116(4) . . . yes
F91D C47D C44D 107(4) . . . yes
F91D C47D F93D 101(4) . . . yes
F91D C47D F92D 105(4) . . . yes
F92D C47D F93D 111(4) . . . yes
F93D C47D C44D 113(5) . . . yes
F92D C47D C44D 117(5) . . . yes
F94 C48 F95 107(3) . . . yes
F95 C48 F96 106(3) . . . yes
F95 C48 C44 115(3) . . . yes
F96 C48 C44 113(3) . . . yes
F94 C48 F96 105(3) . . . yes
F94 C48 C44 111(3) . . . yes
F95D C48D F96D 91(6) . . . yes
F96D C48D C44D 115(6) . . . yes
F95D C48D C44D 111(4) . . . yes
F94D C48D F95D 114(5) . . . yes
F94D C48D C44D 106(4) . . . yes
F94D C48D F96D 120(6) . . . yes
O1 C1 C4 104.7(19) . . . yes
C2 C1 C3 107(2) . . . no
C2 C1 C4 125(2) . . . no
C3 C1 C4 107(2) . . . no
O1 C1 C2 111.5(17) . . . yes
O1 C1 C3 99.6(18) . . . yes
O2 C2 C5 105.3(19) . . . yes
C1 C2 C5 124.7(19) . . . no
O2 C2 C1 110.2(18) . . . yes
O2 C2 C6 102.5(16) . . . yes
C5 C2 C6 106(2) . . . no
C1 C2 C6 106(2) . . . no
F3 C3 C1 114(3) . . . yes
F2 C3 C1 112(2) . . . yes
F2 C3 F3 100(3) . . . yes
F1 C3 F2 105(2) . . . yes
F1 C3 C1 108(2) . . . yes
F1 C3 F3 117(3) . . . yes
F4 C4 F6 102(3) . . . yes
F4 C4 C1 117(3) . . . yes
F4 C4 F5 107.1(19) . . . yes
F5 C4 C1 112(2) . . . yes
F6 C4 C1 112(2) . . . yes
F5 C4 F6 106(3) . . . yes
Ge2 O5 C13 110.0(9) . . . yes
F7 C5 C2 109(2) . . . yes
F7 C5 F8 108(3) . . . yes
F7 C5 F9 110(2) . . . yes
F8 C5 C2 116(2) . . . yes
F9 C5 C2 105(2) . . . yes
F8 C5 F9 109(2) . . . yes
F12 C6 C2 113.7(18) . . . yes
F11 C6 F12 114(2) . . . yes
F11 C6 C2 111(2) . . . yes
F10 C6 C2 108(2) . . . yes
F10 C6 F11 104(2) . . . yes
F10 C6 F12 105(2) . . . yes
Ge2 O6 C14 109.8(10) . . . yes
O3 C7 C10 102.8(16) . . . yes
O3 C7 C9 109.1(16) . . . yes
C8 C7 C10 109.9(16) . . . no
O3 C7 C8 107.7(14) . . . yes
C9 C7 C10 108.5(17) . . . no
Ge2 O7 C19 109.9(10) . . . yes
C8 C7 C9 117.9(17) . . . no
O4 C8 C7 107.4(14) . . . yes
O4 C8 C11 108.6(16) . . . yes
C7 C8 C11 110.1(16) . . . no
C7 C8 C12 114.5(15) . . . no
Ge2 O8 C20 110.0(10) . . . yes
C11 C8 C12 109.1(15) . . . no
O4 C8 C12 107.0(15) . . . yes
F15 C9 C7 111(2) . . . yes
F14 C9 C7 107(2) . . . yes
F13 C9 C7 112(2) . . . yes
F13 C9 F15 108(2) . . . yes
F14 C9 F15 107(2) . . . yes
F13 C9 F14 112(2) . . . yes
F18 C10 C7 113.1(19) . . . yes
F16 C10 F17 104(2) . . . yes
F16 C10 F18 114(2) . . . yes
F16 C10 C7 111(2) . . . yes
F17 C10 C7 107.9(19) . . . yes
F17 C10 F18 106(2) . . . yes
F19 C11 F21 105(2) . . . yes
F21 C11 C8 108.4(17) . . . yes
F20 C11 C8 116.3(19) . . . yes
F19 C11 F20 105(2) . . . yes
F20 C11 F21 114(2) . . . yes
F19 C11 C8 107(2) . . . yes
F23 C12 F24 109.5(16) . . . yes
F22 C12 F23 108.6(17) . . . yes
F22 C12 C8 113.5(15) . . . yes
F24 C12 C8 106.2(16) . . . yes
F23 C12 C8 112.3(16) . . . yes
F22 C12 F24 106.5(18) . . . yes
Ge3 O9 C25 109.1(11) . . . yes
Ge3 O10 C26 110.5(12) . . . yes
Ge3 O11 C31 109.6(12) . . . yes
Ge3 O12 C32 109.8(12) . . . yes
O5 C13 C14 104.3(13) . . . yes
C14 C13 C16 112.1(17) . . . no
C15 C13 C16 111.1(18) . . . no
O5 C13 C15 102.8(14) . . . yes
O5 C13 C16 108.4(16) . . . yes
C14 C13 C15 117.1(17) . . . no
O6 C14 C13 103.2(13) . . . yes
O6 C14 C17 110.2(16) . . . yes
O6 C14 C18 102.1(14) . . . yes
C13 C14 C17 111.6(17) . . . no
C13 C14 C18 116.9(16) . . . no
C17 C14 C18 111.9(18) . . . no
F25 C15 F26 106(2) . . . yes
F25 C15 F27 108.4(19) . . . yes
F25 C15 C13 117.0(18) . . . yes
F26 C15 F27 106.5(18) . . . yes
F27 C15 C13 108(2) . . . yes
F26 C15 C13 110.5(16) . . . yes
F29 C16 F30 106(2) . . . yes
F29 C16 C13 112(2) . . . yes
F28 C16 C13 110(2) . . . yes
F28 C16 F30 106(2) . . . yes
F28 C16 F29 112(2) . . . yes
F30 C16 C13 111(2) . . . yes
F31 C17 F32 107(2) . . . yes
F31 C17 F33 104(2) . . . yes
F32 C17 C14 112(2) . . . yes
F33 C17 C14 112(2) . . . yes
F31 C17 C14 110(2) . . . yes
F32 C17 F33 111(2) . . . yes
F34 C18 C14 107(2) . . . yes
F34 C18 F35 108.5(17) . . . yes
F34 C18 F36 106.7(18) . . . yes
F36 C18 C14 109.6(16) . . . yes
F35 C18 F36 108(2) . . . yes
F35 C18 C14 117.1(18) . . . yes
O7 C19 C21 105.4(14) . . . yes
C20 C19 C22 117.0(17) . . . no
O7 C19 C22 105.6(15) . . . yes
C20 C19 C21 117.1(15) . . . no
O7 C19 C20 105.3(13) . . . yes
C21 C19 C22 105.3(18) . . . no
O8 C20 C23 105.8(15) . . . yes
O8 C20 C24 106.7(14) . . . yes
O8 C20 C19 105.8(13) . . . yes
C19 C20 C24 116.8(15) . . . no
C23 C20 C24 105.0(17) . . . no
C19 C20 C23 116.0(17) . . . no
F38 C21 F39 115.2(19) . . . yes
F38 C21 C19 111.0(18) . . . yes
F39 C21 C19 121(2) . . . yes
F37 C21 F38 106(2) . . . yes
F37 C21 F39 94(2) . . . yes
F37 C21 C19 107.3(17) . . . yes
F40 C22 F41 107(2) . . . yes
F40 C22 F42 112(2) . . . yes
F40 C22 C19 113.4(18) . . . yes
F42 C22 C19 108(2) . . . yes
F41 C22 F42 105(2) . . . yes
F41 C22 C19 110.8(19) . . . yes
F43 C23 F44 107(2) . . . yes
F44 C23 F45 111(2) . . . yes
F43 C23 F45 106(2) . . . yes
F43 C23 C20 110.5(19) . . . yes
F45 C23 C20 114.4(19) . . . yes
F44 C23 C20 107(2) . . . yes
F46 C24 C20 120(2) . . . yes
F46 C24 F48 116(2) . . . yes
F48 C24 C20 111.9(18) . . . yes
F47 C24 F48 108(2) . . . yes
F47 C24 C20 105.2(16) . . . yes
F46 C24 F47 92(2) . . . yes
O9 C25 C26 106.1(15) . . . yes
O9 C25 C27 106.6(15) . . . yes
O9 C25 C28 110.6(16) . . . yes
C26 C25 C27 113.9(16) . . . no
C26 C25 C28 110.1(16) . . . no
C27 C25 C28 109.6(16) . . . no
O10 C26 C25 108.0(15) . . . yes
O10 C26 C29 103.7(16) . . . yes
O10 C26 C30 107.2(16) . . . yes
C25 C26 C29 111.8(17) . . . no
C25 C26 C30 117.2(18) . . . no
C29 C26 C30 108.0(18) . . . no
F49 C27 F50 108.9(18) . . . yes
F49 C27 F51 107.7(19) . . . yes
F49 C27 C25 113.0(16) . . . yes
F50 C27 F51 110.5(17) . . . yes
F50 C27 C25 111.4(17) . . . yes
F51 C27 C25 105.3(16) . . . yes
F52 C28 F53 106(2) . . . yes
F52 C28 F54 105.3(19) . . . yes
F52 C28 C25 106.4(19) . . . yes
F53 C28 F54 114(2) . . . yes
F53 C28 C25 116.4(19) . . . yes
F54 C28 C25 108.1(17) . . . yes
F55 C29 F56 107(2) . . . yes
F55 C29 F57 104(2) . . . yes
F55 C29 C26 108.6(19) . . . yes
F56 C29 F57 111(2) . . . yes
F56 C29 C26 113.7(19) . . . yes
F57 C29 C26 112(2) . . . yes
F58 C30 F59 108(2) . . . yes
F58 C30 F60 113(2) . . . yes
F58 C30 C26 108(2) . . . yes
F59 C30 F60 106(2) . . . yes
F59 C30 C26 110(2) . . . yes
F60 C30 C26 112(2) . . . yes
O11 C31 C32 111.8(17) . . . yes
O11 C31 C33 102.3(15) . . . yes
O11 C31 C34 105.6(18) . . . yes
C32 C31 C33 103.4(18) . . . no
C32 C31 C34 124.4(18) . . . no
C33 C31 C34 107.0(19) . . . no
O12 C32 C31 110.1(17) . . . yes
O12 C32 C35 109.2(19) . . . yes
O12 C32 C36 98.0(18) . . . yes
C31 C32 C35 128(2) . . . no
C31 C32 C36 104(2) . . . no
C35 C32 C36 102(2) . . . no
F61 C33 F62 103(2) . . . yes
F61 C33 F63 114(2) . . . yes
F61 C33 C31 113.2(18) . . . yes
F62 C33 F63 107(2) . . . yes
F62 C33 C31 109(2) . . . yes
F63 C33 C31 110.5(19) . . . yes
F64 C34 F65 107(3) . . . yes
F64 C34 F66 111(2) . . . yes
F64 C34 C31 110(2) . . . yes
F65 C34 F66 108(2) . . . yes
F65 C34 C31 116(2) . . . yes
F66 C34 C31 105(2) . . . yes
F67 C35 F68 103(3) . . . yes
F67 C35 F69 110(2) . . . yes
F67 C35 C32 115(2) . . . yes
F68 C35 F69 102(2) . . . yes
F68 C35 C32 105(2) . . . yes
F69 C35 C32 119(3) . . . yes
F70 C36 F71 109(3) . . . yes
F70 C36 F72 109(2) . . . yes
F70 C36 C32 115(3) . . . yes
F71 C36 F72 103(2) . . . yes
F71 C36 C32 110(2) . . . yes
F72 C36 C32 110(2) . . . yes

loop_
_geom_bond_atom_site_label_1
_geom_bond_atom_site_label_2
_geom_bond_distance
_geom_bond_site_symmetry_1
_geom_bond_site_symmetry_2
_geom_bond_publ_flag
Ge4 O13 1.748(19) . . yes
Ge4 O14 1.77(2) . . yes
Ge4 O15 1.764(19) . . yes
Ge4 O16 1.78(2) . . yes
Ge4 O13D 1.72(2) . . yes
Ge4 O14D 1.74(3) . . yes
Ge4 O15D 1.72(2) . . yes
Ge4 O16D 1.77(3) . . yes
Ge1 O2 1.768(13) . . yes
Ge1 O3 1.743(13) . . yes
Ge1 O4 1.743(13) . . yes
Ge1 O1 1.720(13) . . yes
Ge2 O5 1.737(10) . . yes
Ge2 O7 1.725(12) . . yes
Ge2 O8 1.737(12) . . yes
Ge2 O6 1.740(10) . . yes
Ge3 O10 1.752(13) . . yes
Ge3 O11 1.770(11) . . yes
Ge3 O9 1.749(13) . . yes
Ge3 O12 1.719(14) . . yes
F73 C39 1.18(5) . . yes
F73D C39D 1.29(6) . . yes
F74 C39 1.32(4) . . yes
F74D C39D 1.34(8) . . yes
F75 C39 1.37(4) . . yes
F75D C39D 1.49(8) . . yes
F76 C40 1.28(4) . . yes
F76D C40D 1.48(7) . . yes
F77 C40 1.30(4) . . yes
F77D C40D 1.39(7) . . yes
F78 C40 1.54(5) . . yes
F78D C40D 1.28(7) . . yes
F79 C41 1.31(5) . . yes
F79D C41D 1.33(7) . . yes
F80 C41 1.39(5) . . yes
F80D C41D 1.35(7) . . yes
F81 C41 1.35(6) . . yes
F81D C41D 1.20(8) . . yes
F82 C42 1.27(6) . . yes
F82D C42D 1.46(7) . . yes
F83 C42 1.56(7) . . yes
F83D C42D 1.49(6) . . yes
F84 C42 1.24(7) . . yes
F84D C42D 1.41(7) . . yes
F85 C45 1.30(5) . . yes
F85D C45D 1.31(7) . . yes
F86 C45 1.27(4) . . yes
F86D C45D 1.22(7) . . yes
F87 C45 1.26(4) . . yes
F87D C45D 1.53(8) . . yes
F88 C46 1.38(5) . . yes
F88D C46D 1.40(6) . . yes
F89 C46 1.30(4) . . yes
F89D C46D 1.39(7) . . yes
F90 C46 1.35(4) . . yes
F90D C46D 1.28(8) . . yes
F91 C47 1.37(6) . . yes
F91D C47D 1.43(6) . . yes
F92 C47 1.27(6) . . yes
F92D C47D 1.38(7) . . yes
F93 C47 1.49(6) . . yes
F93D C47D 1.46(7) . . yes
F94 C48 1.34(5) . . yes
F94D C48D 1.32(7) . . yes
F95 C48 1.41(4) . . yes
F95D C48D 1.29(7) . . yes
F95D F96D 1.65(7) . . yes
F96 C48 1.40(4) . . yes
F96D C48D 1.01(9) . . yes
O13 C37 1.41(4) . . yes
O13D C37D 1.41(6) . . yes
O14 C38 1.37(4) . . yes
O14D C38D 1.43(6) . . yes
O15 C43 1.43(4) . . yes
O15D C43D 1.40(6) . . yes
O16 C44 1.36(4) . . yes
O16D C44D 1.46(6) . . yes
F1 C3 1.32(3) . . yes
F2 C3 1.39(3) . . yes
F3 C3 1.23(4) . . yes
F4 C4 1.26(3) . . yes
F5 C4 1.35(3) . . yes
F6 C4 1.39(4) . . yes
F7 C5 1.38(4) . . yes
F8 C5 1.27(3) . . yes
F9 C5 1.41(3) . . yes
F10 C6 1.32(4) . . yes
F11 C6 1.36(3) . . yes
F12 C6 1.27(3) . . yes
F13 C9 1.28(3) . . yes
F14 C9 1.37(3) . . yes
F15 C9 1.30(3) . . yes
F16 C10 1.32(3) . . yes
F17 C10 1.38(3) . . yes
F18 C10 1.25(3) . . yes
F19 C11 1.35(3) . . yes
F20 C11 1.26(3) . . yes
F21 C11 1.37(3) . . yes
F22 C12 1.32(2) . . yes
F23 C12 1.30(2) . . yes
F24 C12 1.32(3) . . yes
O1 C1 1.43(3) . . yes
O2 C2 1.40(2) . . yes
O3 C7 1.38(2) . . yes
O4 C8 1.40(2) . . yes
C37 C39 1.62(4) . . no
C37 C38 1.65(5) . . no
C37 C40 1.51(5) . . no
C37D C40D 1.58(8) . . no
C37D C39D 1.69(8) . . no
C37D C38D 1.68(7) . . no
C38 C42 1.74(5) . . no
C38 C41 1.50(5) . . no
C38D C42D 1.39(7) . . no
C38D C41D 1.67(8) . . no
C43 C45 1.51(5) . . no
C43 C46 1.62(4) . . no
C43 C44 1.61(5) . . no
C43D C44D 1.68(7) . . no
C43D C46D 1.60(8) . . no
C43D C45D 1.56(8) . . no
C44 C48 1.44(5) . . no
C44 C47 1.62(5) . . no
C44D C47D 1.38(7) . . no
C44D C48D 1.64(8) . . no
F25 C15 1.20(3) . . yes
F26 C15 1.330(19) . . yes
F27 C15 1.31(3) . . yes
F28 C16 1.33(3) . . yes
F29 C16 1.29(3) . . yes
F30 C16 1.31(3) . . yes
F31 C17 1.33(3) . . yes
F32 C17 1.31(3) . . yes
F33 C17 1.27(3) . . yes
F34 C18 1.32(3) . . yes
F35 C18 1.22(3) . . yes
F36 C18 1.334(19) . . yes
F37 C21 1.44(4) . . yes
F38 C21 1.32(2) . . yes
F39 C21 1.17(3) . . yes
F40 C22 1.38(3) . . yes
F41 C22 1.30(3) . . yes
F42 C22 1.41(4) . . yes
F43 C23 1.33(3) . . yes
F44 C23 1.43(4) . . yes
F45 C23 1.36(3) . . yes
F46 C24 1.16(3) . . yes
F47 C24 1.48(4) . . yes
F48 C24 1.29(2) . . yes
C1 C2 1.48(3) . . no
C1 C3 1.62(4) . . no
C1 C4 1.50(4) . . no
C2 C6 1.65(4) . . no
C2 C5 1.54(3) . . no
O5 C13 1.453(19) . . yes
O6 C14 1.457(19) . . yes
C7 C8 1.56(3) . . no
O7 C19 1.41(2) . . yes
C7 C9 1.56(3) . . no
C7 C10 1.61(3) . . no
O8 C20 1.39(2) . . yes
C8 C11 1.56(3) . . no
C8 C12 1.58(2) . . no
F49 C27 1.32(2) . . yes
F50 C27 1.30(2) . . yes
F51 C27 1.31(3) . . yes
F52 C28 1.35(3) . . yes
F53 C28 1.26(3) . . yes
F54 C28 1.37(3) . . yes
F55 C29 1.36(3) . . yes
F56 C29 1.28(3) . . yes
F57 C29 1.32(3) . . yes
F58 C30 1.29(4) . . yes
F59 C30 1.37(3) . . yes
F60 C30 1.28(3) . . yes
F61 C33 1.28(3) . . yes
F62 C33 1.30(3) . . yes
F63 C33 1.34(3) . . yes
F64 C34 1.32(4) . . yes
F65 C34 1.26(3) . . yes
F66 C34 1.40(3) . . yes
F67 C35 1.31(3) . . yes
F68 C35 1.48(4) . . yes
F69 C35 1.24(3) . . yes
F70 C36 1.26(4) . . yes
F71 C36 1.36(3) . . yes
F72 C36 1.40(3) . . yes
O9 C25 1.40(2) . . yes
O10 C26 1.39(2) . . yes
O11 C31 1.38(2) . . yes
O12 C32 1.42(3) . . yes
C13 C15 1.55(3) . . no
C13 C16 1.54(4) . . no
C13 C14 1.60(3) . . no
C14 C18 1.55(3) . . no
C14 C17 1.56(4) . . no
C19 C20 1.59(2) . . no
C19 C21 1.57(3) . . no
C19 C22 1.48(3) . . no
C20 C23 1.48(3) . . no
C20 C24 1.58(3) . . no
C25 C26 1.58(3) . . no
C25 C27 1.59(3) . . no
C25 C28 1.56(3) . . no
C26 C29 1.57(3) . . no
C26 C30 1.59(4) . . no
C31 C32 1.50(3) . . no
C31 C33 1.66(3) . . no
C31 C34 1.55(3) . . no
C32 C35 1.44(4) . . no
C32 C36 1.68(4) . . no

loop_
_geom_torsion_atom_site_label_1
_geom_torsion_atom_site_label_2
_geom_torsion_atom_site_label_3
_geom_torsion_atom_site_label_4
_geom_torsion
_geom_torsion_site_symmetry_1
_geom_torsion_site_symmetry_2
_geom_torsion_site_symmetry_3
_geom_torsion_site_symmetry_4
_geom_torsion_publ_flag
O14 Ge4 O13 C37 -14.4(19) . . . . no
O15 Ge4 O13 C37 105.9(19) . . . . no
O16 Ge4 O13 C37 -142.9(18) . . . . no
O13 Ge4 O14 C38 -12(2) . . . . no
O15 Ge4 O14 C38 -137.7(19) . . . . no
O16 Ge4 O14 C38 110(2) . . . . no
O13 Ge4 O15 C43 106.8(18) . . . . no
O14 Ge4 O15 C43 -141.6(18) . . . . no
O16 Ge4 O15 C43 -13.5(19) . . . . no
O13 Ge4 O16 C44 -137(2) . . . . no
O14 Ge4 O16 C44 110(2) . . . . no
O15 Ge4 O16 C44 -11(2) . . . . no
O2 Ge1 O3 C7 117.6(13) . . . . no
O4 Ge1 O3 C7 -2.2(14) . . . . no
O1 Ge1 O4 C8 107.3(12) . . . . no
O2 Ge1 O4 C8 -138.5(12) . . . . no
O3 Ge1 O4 C8 -19.0(13) . . . . no
O3 Ge1 O2 C2 129.2(13) . . . . no
O4 Ge1 O2 C2 -124.4(13) . . . . no
O1 Ge1 O3 C7 -131.9(13) . . . . no
O2 Ge1 O1 C1 10.1(14) . . . . no
O3 Ge1 O1 C1 -111.6(14) . . . . no
O4 Ge1 O1 C1 134.3(14) . . . . no
O1 Ge1 O2 C2 5.2(14) . . . . no
O6 Ge2 O8 C20 -138.3(12) . . . . no
O7 Ge2 O8 C20 -12.6(13) . . . . no
O8 Ge2 O5 C13 110.3(13) . . . . no
O8 Ge2 O6 C14 -140.1(13) . . . . no
O5 Ge2 O7 C19 -137.9(12) . . . . no
O6 Ge2 O7 C19 110.1(12) . . . . no
O8 Ge2 O7 C19 -13.7(13) . . . . no
O5 Ge2 O8 C20 111.3(12) . . . . no
O7 Ge2 O5 C13 -138.7(13) . . . . no
O5 Ge2 O6 C14 -16.1(15) . . . . no
O7 Ge2 O6 C14 108.3(13) . . . . no
O6 Ge2 O5 C13 -12.8(15) . . . . no
O10 Ge3 O12 C32 -112.4(14) . . . . no
O9 Ge3 O10 C26 -3.1(13) . . . . no
O11 Ge3 O10 C26 116.3(12) . . . . no
O12 Ge3 O11 C31 3.8(13) . . . . no
O9 Ge3 O12 C32 132.7(14) . . . . no
O10 Ge3 O9 C25 -20.4(13) . . . . no
O11 Ge3 O12 C32 9.7(14) . . . . no
O12 Ge3 O9 C25 106.4(13) . . . . no
O10 Ge3 O11 C31 127.8(13) . . . . no
O12 Ge3 O10 C26 -133.4(12) . . . . no
O9 Ge3 O11 C31 -125.5(13) . . . . no
O11 Ge3 O9 C25 -140.5(12) . . . . no
Ge4 O13 C37 C38 32(3) . . . . no
Ge4 O13 C37 C40 -88(3) . . . . no
Ge4 O13 C37 C39 151.9(19) . . . . no
Ge4 O14 C38 C42 143(3) . . . . no
Ge4 O14 C38 C37 30(3) . . . . no
Ge4 O14 C38 C41 -93(3) . . . . no
Ge4 O15 C43 C46 153.3(19) . . . . no
Ge4 O15 C43 C44 30(3) . . . . no
Ge4 O15 C43 C45 -90(2) . . . . no
Ge4 O16 C44 C43 29(3) . . . . no
Ge4 O16 C44 C47 148(2) . . . . no
Ge4 O16 C44 C48 -94(3) . . . . no
Ge1 O1 C1 C4 -160.0(16) . . . . no
Ge1 O1 C1 C3 89.8(17) . . . . no
Ge1 O1 C1 C2 -22(2) . . . . no
Ge1 O2 C2 C6 94.0(16) . . . . no
Ge1 O2 C2 C5 -155.5(15) . . . . no
Ge1 O2 C2 C1 -19(2) . . . . no
Ge1 O3 C7 C10 -95.7(15) . . . . no
Ge1 O3 C7 C9 149.3(14) . . . . no
Ge1 O3 C7 C8 20.2(18) . . . . no
Ge1 O4 C8 C7 32.4(16) . . . . no
Ge1 O4 C8 C12 155.8(12) . . . . no
Ge1 O4 C8 C11 -86.6(15) . . . . no
C38 C37 C39 F74 -64(3) . . . . no
C39 C37 C40 F78 59(3) . . . . no
C38 C37 C39 F73 59(4) . . . . no
O13 C37 C40 F77 61(4) . . . . no
O13 C37 C40 F78 -55(3) . . . . no
C38 C37 C40 F76 79(4) . . . . no
C38 C37 C40 F77 -56(4) . . . . no
C38 C37 C40 F78 -172(3) . . . . no
C39 C37 C40 F76 -51(4) . . . . no
C39 C37 C40 F77 174(3) . . . . no
O13 C37 C39 F74 -178(3) . . . . no
O13 C37 C39 F75 66(3) . . . . no
C39 C37 C38 C41 -36(4) . . . . no
C39 C37 C38 C42 94(3) . . . . no
C38 C37 C39 F75 -179(3) . . . . no
O13 C37 C38 O14 -41(3) . . . . no
O13 C37 C38 C41 77(4) . . . . no
O13 C37 C38 C42 -154(3) . . . . no
C39 C37 C38 O14 -153(3) . . . . no
O13 C37 C40 F76 -164(3) . . . . no
C40 C37 C38 C42 -35(4) . . . . no
C40 C37 C38 O14 78(3) . . . . no
C40 C37 C38 C41 -165(3) . . . . no
O13 C37 C39 F73 -56(4) . . . . no
C40 C37 C39 F75 -51(3) . . . . no
C40 C37 C39 F73 -173(3) . . . . no
C40 C37 C39 F74 65(4) . . . . no
O14 C38 C41 F81 67(3) . . . . no
O14 C38 C41 F80 -169(3) . . . . no
C37 C38 C41 F79 -170(3) . . . . no
C41 C38 C42 F83 -44(4) . . . . no
C41 C38 C42 F84 -170(4) . . . . no
C37 C38 C42 F83 -174(3) . . . . no
O14 C38 C41 F79 -53(4) . . . . no
C42 C38 C41 F80 -52(4) . . . . no
C42 C38 C41 F81 -176(3) . . . . no
O14 C38 C42 F82 173(4) . . . . no
O14 C38 C42 F83 73(3) . . . . no
O14 C38 C42 F84 -52(5) . . . . no
C37 C38 C42 F82 -74(4) . . . . no
C37 C38 C41 F81 -50(4) . . . . no
C37 C38 C42 F84 61(5) . . . . no
C41 C38 C42 F82 56(5) . . . . no
C37 C38 C41 F80 74(4) . . . . no
C42 C38 C41 F79 64(5) . . . . no
C46 C43 C45 F86 -56(4) . . . . no
C46 C43 C45 F85 58(4) . . . . no
C44 C43 C45 F86 77(4) . . . . no
C46 C43 C45 F87 175(3) . . . . no
C46 C43 C44 O16 -153(3) . . . . no
C46 C43 C44 C47 90(4) . . . . no
C46 C43 C44 C48 -36(4) . . . . no
O15 C43 C45 F85 -52(4) . . . . no
O15 C43 C45 F86 -166(3) . . . . no
O15 C43 C45 F87 65(3) . . . . no
C44 C43 C45 F85 -170(4) . . . . no
C45 C43 C46 F88 -164(3) . . . . no
C44 C43 C45 F87 -53(4) . . . . no
C45 C43 C46 F90 -49(3) . . . . no
O15 C43 C46 F89 -178(3) . . . . no
O15 C43 C44 O16 -40(3) . . . . no
O15 C43 C44 C47 -157(3) . . . . no
O15 C43 C44 C48 77(3) . . . . no
C45 C43 C44 O16 78(3) . . . . no
C45 C43 C44 C47 -39(4) . . . . no
C45 C43 C44 C48 -165(3) . . . . no
O15 C43 C46 F88 -50(3) . . . . no
O15 C43 C46 F90 64(3) . . . . no
C44 C43 C46 F88 66(4) . . . . no
C44 C43 C46 F89 -61(4) . . . . no
C44 C43 C46 F90 -179(3) . . . . no
C45 C43 C46 F89 69(4) . . . . no
C47 C44 C48 F96 -177(3) . . . . no
C43 C44 C47 F92 -68(4) . . . . no
O16 C44 C47 F91 -57(4) . . . . no
O16 C44 C47 F92 175(3) . . . . no
O16 C44 C47 F93 70(4) . . . . no
C43 C44 C48 F94 -169(3) . . . . no
C43 C44 C47 F93 -173(3) . . . . no
C48 C44 C47 F91 -172(3) . . . . no
C43 C44 C47 F91 60(4) . . . . no
O16 C44 C48 F94 -51(4) . . . . no
O16 C44 C48 F95 -172(3) . . . . no
O16 C44 C48 F96 67(3) . . . . no
C47 C44 C48 F94 65(4) . . . . no
C43 C44 C48 F95 70(4) . . . . no
C43 C44 C48 F96 -51(4) . . . . no
C47 C44 C48 F95 -56(4) . . . . no
C48 C44 C47 F93 -45(4) . . . . no
C48 C44 C47 F92 61(4) . . . . no
O1 C1 C3 F3 63(3) . . . . no
O1 C1 C3 F1 -69(3) . . . . no
O1 C1 C3 F2 175(2) . . . . no
C2 C1 C3 F1 47(3) . . . . no
C2 C1 C3 F2 -69(3) . . . . no
C3 C1 C4 F6 166(2) . . . . no
C4 C1 C2 C6 44(3) . . . . no
O1 C1 C2 O2 27(3) . . . . no
O1 C1 C2 C5 154(2) . . . . no
O1 C1 C2 C6 -83(2) . . . . no
C3 C1 C2 O2 -81(2) . . . . no
C3 C1 C2 C5 46(3) . . . . no
C3 C1 C2 C6 169.1(17) . . . . no
C4 C1 C2 O2 154(2) . . . . no
C4 C1 C2 C5 -79(3) . . . . no
C2 C1 C4 F5 50(3) . . . . no
C2 C1 C4 F6 -69(3) . . . . no
C3 C1 C4 F4 49(3) . . . . no
C3 C1 C4 F5 -75(3) . . . . no
O1 C1 C4 F4 -56(3) . . . . no
O1 C1 C4 F5 180(2) . . . . no
O1 C1 C4 F6 61(3) . . . . no
C2 C1 C3 F3 179(3) . . . . no
C4 C1 C3 F1 -178(2) . . . . no
C4 C1 C3 F2 67(3) . . . . no
C4 C1 C3 F3 -45(3) . . . . no
C2 C1 C4 F4 174(2) . . . . no
C5 C2 C6 F12 55(3) . . . . no
O2 C2 C5 F8 -65(3) . . . . no
C5 C2 C6 F11 -175.4(19) . . . . no
C1 C2 C6 F10 164(2) . . . . no
C1 C2 C6 F11 50(2) . . . . no
C1 C2 C6 F12 -80(3) . . . . no
C5 C2 C6 F10 -62(2) . . . . no
C6 C2 C5 F7 165.7(19) . . . . no
O2 C2 C5 F7 58(2) . . . . no
C6 C2 C5 F9 -76(2) . . . . no
O2 C2 C5 F9 175.5(19) . . . . no
C1 C2 C5 F7 -71(3) . . . . no
C1 C2 C5 F8 167(2) . . . . no
C1 C2 C5 F9 47(3) . . . . no
O2 C2 C6 F10 49(2) . . . . no
C6 C2 C5 F8 44(3) . . . . no
O2 C2 C6 F12 165(2) . . . . no
O2 C2 C6 F11 -65(2) . . . . no
Ge2 O5 C13 C16 -84.8(17) . . . . no
Ge2 O5 C13 C14 34.8(18) . . . . no
Ge2 O5 C13 C15 157.5(15) . . . . no
Ge2 O6 C14 C18 158.6(14) . . . . no
Ge2 O6 C14 C13 36.9(18) . . . . no
Ge2 O6 C14 C17 -82.4(17) . . . . no
C8 C7 C9 F14 -172.4(16) . . . . no
O3 C7 C8 O4 -34(2) . . . . no
O3 C7 C8 C11 84.0(19) . . . . no
O3 C7 C8 C12 -152.7(16) . . . . no
C9 C7 C8 O4 -158.0(16) . . . . no
C9 C7 C8 C11 -40(2) . . . . no
C9 C7 C8 C12 83(2) . . . . no
C10 C7 C8 O4 77.1(18) . . . . no
C10 C7 C8 C11 -164.9(16) . . . . no
C10 C7 C8 C12 -42(2) . . . . no
O3 C7 C9 F13 -172.7(19) . . . . no
O3 C7 C9 F14 64(2) . . . . no
O3 C7 C9 F15 -52(2) . . . . no
C8 C7 C9 F13 -50(3) . . . . no
O3 C7 C10 F18 -165(2) . . . . no
C8 C7 C9 F15 71(2) . . . . no
C10 C7 C9 F13 76(2) . . . . no
C10 C7 C9 F14 -47(2) . . . . no
C10 C7 C9 F15 -162.9(19) . . . . no
O3 C7 C10 F16 65(2) . . . . no
O3 C7 C10 F17 -49(2) . . . . no
Ge2 O7 C19 C22 -92.0(16) . . . . no
C8 C7 C10 F16 -49(2) . . . . no
C8 C7 C10 F17 -162.8(17) . . . . no
C8 C7 C10 F18 80(2) . . . . no
C9 C7 C10 F16 -179.6(18) . . . . no
C9 C7 C10 F17 67(2) . . . . no
C9 C7 C10 F18 -50(3) . . . . no
Ge2 O7 C19 C21 156.9(14) . . . . no
Ge2 O7 C19 C20 32.4(16) . . . . no
O4 C8 C11 F20 -166.0(19) . . . . no
C11 C8 C12 F24 -50(2) . . . . no
C7 C8 C11 F20 77(2) . . . . no
O4 C8 C11 F21 64(2) . . . . no
C7 C8 C11 F19 -166.6(16) . . . . no
O4 C8 C11 F19 -49(2) . . . . no
Ge2 O8 C20 C19 31.7(16) . . . . no
Ge2 O8 C20 C23 -91.9(16) . . . . no
Ge2 O8 C20 C24 156.7(14) . . . . no
O4 C8 C12 F22 -50(2) . . . . no
O4 C8 C12 F23 -173.1(16) . . . . no
O4 C8 C12 F24 67.2(19) . . . . no
C7 C8 C12 F22 69(2) . . . . no
C7 C8 C12 F23 -54(2) . . . . no
C7 C8 C12 F24 -173.9(16) . . . . no
C11 C8 C12 F22 -166.8(19) . . . . no
C11 C8 C12 F23 70(2) . . . . no
C12 C8 C11 F21 -179.9(18) . . . . no
C7 C8 C11 F21 -53(2) . . . . no
C12 C8 C11 F19 67(2) . . . . no
C12 C8 C11 F20 -50(3) . . . . no
Ge3 O9 C25 C27 156.6(12) . . . . no
Ge3 O9 C25 C28 -84.4(16) . . . . no
Ge3 O9 C25 C26 34.9(17) . . . . no
Ge3 O10 C26 C25 22.7(18) . . . . no
Ge3 O10 C26 C29 -96.1(16) . . . . no
Ge3 O10 C26 C30 149.9(15) . . . . no
Ge3 O11 C31 C34 -153.8(15) . . . . no
Ge3 O11 C31 C32 -16(2) . . . . no
Ge3 O11 C31 C33 94.4(15) . . . . no
Ge3 O12 C32 C35 -165.4(17) . . . . no
Ge3 O12 C32 C36 88.6(16) . . . . no
Ge3 O12 C32 C31 -20(2) . . . . no
C15 C13 C16 F28 -58(2) . . . . no
C15 C13 C16 F29 177.5(18) . . . . no
C15 C13 C16 F30 60(2) . . . . no
O5 C13 C16 F30 -53(2) . . . . no
C14 C13 C16 F28 76(2) . . . . no
C14 C13 C16 F29 -49(2) . . . . no
C14 C13 C16 F30 -167.2(16) . . . . no
O5 C13 C14 O6 -45.1(19) . . . . no
O5 C13 C14 C17 73.1(18) . . . . no
O5 C13 C14 C18 -156.3(16) . . . . no
C15 C13 C14 O6 -157.9(16) . . . . no
C15 C13 C14 C17 -40(2) . . . . no
C15 C13 C14 C18 91(2) . . . . no
C16 C13 C14 O6 72.0(18) . . . . no
C16 C13 C14 C17 -169.8(16) . . . . no
C16 C13 C14 C18 -39(2) . . . . no
O5 C13 C15 F25 -49(2) . . . . no
O5 C13 C15 F26 -171(2) . . . . no
O5 C13 C15 F27 73(2) . . . . no
C14 C13 C15 F25 64(2) . . . . no
C14 C13 C15 F26 -58(3) . . . . no
C14 C13 C15 F27 -173.6(16) . . . . no
C16 C13 C15 F25 -165.2(19) . . . . no
C16 C13 C15 F26 73(3) . . . . no
C16 C13 C15 F27 -43(2) . . . . no
O5 C13 C16 F28 -169.9(16) . . . . no
O5 C13 C16 F29 65(2) . . . . no
C18 C14 C17 F32 -58(2) . . . . no
C18 C14 C17 F33 176.2(18) . . . . no
O6 C14 C18 F34 75(2) . . . . no
O6 C14 C18 F35 -47(2) . . . . no
O6 C14 C18 F36 -171(2) . . . . no
C13 C14 C18 F34 -173.7(16) . . . . no
C13 C14 C18 F35 65(2) . . . . no
C13 C14 C18 F36 -59(3) . . . . no
O6 C14 C17 F31 -52(2) . . . . no
O6 C14 C17 F32 -170.7(17) . . . . no
O6 C14 C17 F33 63(2) . . . . no
C13 C14 C17 F31 -166.1(16) . . . . no
C13 C14 C17 F32 75(2) . . . . no
C13 C14 C17 F33 -51(2) . . . . no
C18 C14 C17 F31 61(2) . . . . no
C17 C14 C18 F36 72(2) . . . . no
C17 C14 C18 F34 -43(2) . . . . no
C17 C14 C18 F35 -164.9(18) . . . . no
C22 C19 C20 O8 75.5(18) . . . . no
O7 C19 C21 F38 -172.0(19) . . . . no
O7 C19 C21 F39 49(3) . . . . no
C20 C19 C21 F37 60(2) . . . . no
C20 C19 C21 F38 -55(3) . . . . no
C22 C19 C20 C23 -167.6(17) . . . . no
C22 C19 C20 C24 -43(2) . . . . no
O7 C19 C21 F37 -56.5(19) . . . . no
O7 C19 C20 O8 -41.4(18) . . . . no
O7 C19 C20 C23 75.6(18) . . . . no
O7 C19 C20 C24 -159.8(16) . . . . no
C21 C19 C20 O8 -158.1(16) . . . . no
C21 C19 C20 C23 -41(2) . . . . no
C21 C19 C20 C24 83(2) . . . . no
C20 C19 C22 F41 -53(2) . . . . no
C20 C19 C22 F42 -167.6(15) . . . . no
C21 C19 C22 F40 -65(3) . . . . no
C21 C19 C22 F41 174.8(19) . . . . no
C21 C19 C22 F42 60(2) . . . . no
O7 C19 C22 F41 64(2) . . . . no
O7 C19 C22 F42 -51(2) . . . . no
C20 C19 C21 F39 166(2) . . . . no
C22 C19 C21 F37 -167.9(17) . . . . no
C22 C19 C21 F38 77(2) . . . . no
C22 C19 C21 F39 -62(3) . . . . no
O7 C19 C22 F40 -175.7(19) . . . . no
C20 C19 C22 F40 68(2) . . . . no
C23 C20 C24 F47 -168.0(17) . . . . no
C23 C20 C24 F48 75(2) . . . . no
O8 C20 C24 F48 -172.9(19) . . . . no
C19 C20 C24 F46 164(2) . . . . no
C19 C20 C24 F47 61.9(19) . . . . no
C19 C20 C24 F48 -55(3) . . . . no
C23 C20 C24 F46 -67(3) . . . . no
O8 C20 C23 F43 65(2) . . . . no
O8 C20 C23 F44 -51(2) . . . . no
O8 C20 C23 F45 -175(2) . . . . no
C19 C20 C23 F43 -52(2) . . . . no
C19 C20 C23 F44 -167.9(15) . . . . no
C19 C20 C23 F45 69(3) . . . . no
C24 C20 C23 F43 178.0(19) . . . . no
C24 C20 C23 F44 61.6(19) . . . . no
C24 C20 C23 F45 -62(3) . . . . no
O8 C20 C24 F46 46(3) . . . . no
O8 C20 C24 F47 -56.0(19) . . . . no
O9 C25 C26 O10 -38(2) . . . . no
O9 C25 C26 C29 75.9(19) . . . . no
O9 C25 C26 C30 -158.7(17) . . . . no
C27 C25 C26 O10 -154.5(16) . . . . no
C27 C25 C26 C29 -41(2) . . . . no
C27 C25 C26 C30 85(2) . . . . no
C28 C25 C26 O10 82.0(19) . . . . no
C28 C25 C26 C29 -164.5(17) . . . . no
C28 C25 C26 C30 -39(2) . . . . no
O9 C25 C27 F49 -49(2) . . . . no
O9 C25 C27 F50 -172.0(16) . . . . no
O9 C25 C27 F51 68(2) . . . . no
C26 C25 C27 F49 68(2) . . . . no
C26 C25 C27 F50 -55(2) . . . . no
C26 C25 C27 F51 -175.3(17) . . . . no
C28 C25 C27 F49 -168.8(19) . . . . no
C28 C25 C27 F50 68(2) . . . . no
C28 C25 C27 F51 -52(2) . . . . no
O9 C25 C28 F52 -49(2) . . . . no
O9 C25 C28 F53 -166.5(19) . . . . no
O9 C25 C28 F54 64(2) . . . . no
C26 C25 C28 F52 -165.6(16) . . . . no
C26 C25 C28 F53 77(2) . . . . no
C26 C25 C28 F54 -53(2) . . . . no
C27 C25 C28 F52 69(2) . . . . no
C27 C25 C28 F53 -49(3) . . . . no
C27 C25 C28 F54 -178.9(17) . . . . no
O10 C26 C29 F55 -47(2) . . . . no
O10 C26 C29 F56 -165.8(19) . . . . no
O10 C26 C29 F57 67(2) . . . . no
C25 C26 C29 F55 -163.2(18) . . . . no
C25 C26 C29 F56 78(2) . . . . no
C25 C26 C29 F57 -49(2) . . . . no
C30 C26 C29 F55 66(2) . . . . no
C30 C26 C29 F56 -52(3) . . . . no
C30 C26 C29 F57 -179.1(18) . . . . no
O10 C26 C30 F58 63(2) . . . . no
O10 C26 C30 F59 -55(2) . . . . no
O10 C26 C30 F60 -172.0(19) . . . . no
C25 C26 C30 F58 -175.7(17) . . . . no
C25 C26 C30 F59 67(2) . . . . no
C25 C26 C30 F60 -50(3) . . . . no
C29 C26 C30 F58 -48(2) . . . . no
C29 C26 C30 F59 -165.8(19) . . . . no
C29 C26 C30 F60 77(2) . . . . no
O11 C31 C32 O12 23(3) . . . . no
O11 C31 C32 C35 161(2) . . . . no
O11 C31 C32 C36 -81(2) . . . . no
C33 C31 C32 O12 -86(2) . . . . no
C33 C31 C32 C35 51(3) . . . . no
C33 C31 C32 C36 169.8(16) . . . . no
C34 C31 C32 O12 152(2) . . . . no
C34 C31 C32 C35 -71(4) . . . . no
C34 C31 C32 C36 48(3) . . . . no
O11 C31 C33 F61 166(2) . . . . no
O11 C31 C33 F62 52(2) . . . . no
O11 C31 C33 F63 -65(2) . . . . no
C32 C31 C33 F61 -77(2) . . . . no
C32 C31 C33 F62 168.7(19) . . . . no
C32 C31 C33 F63 52(2) . . . . no
C34 C31 C33 F61 56(3) . . . . no
C34 C31 C33 F62 -58(2) . . . . no
C34 C31 C33 F63 -175.4(18) . . . . no
O11 C31 C34 F64 57(2) . . . . no
O11 C31 C34 F65 -64(3) . . . . no
O11 C31 C34 F66 176.5(18) . . . . no
C32 C31 C34 F64 -75(3) . . . . no
C32 C31 C34 F65 164(2) . . . . no
C32 C31 C34 F66 45(3) . . . . no
C33 C31 C34 F64 165(2) . . . . no
C33 C31 C34 F65 44(3) . . . . no
C33 C31 C34 F66 -75(2) . . . . no
O12 C32 C35 F67 177(2) . . . . no
O12 C32 C35 F68 64(2) . . . . no
O12 C32 C35 F69 -49(3) . . . . no
C31 C32 C35 F67 40(4) . . . . no
C31 C32 C35 F68 -73(3) . . . . no
C31 C32 C35 F69 174(2) . . . . no
C36 C32 C35 F67 -80(3) . . . . no
C36 C32 C35 F68 167(2) . . . . no
C36 C32 C35 F69 54(3) . . . . no
O12 C32 C36 F70 56(3) . . . . no
O12 C32 C36 F71 -68(2) . . . . no
O12 C32 C36 F72 179(2) . . . . no
C31 C32 C36 F70 169(2) . . . . no
C31 C32 C36 F71 45(3) . . . . no
C31 C32 C36 F72 -68(3) . . . . no
C35 C32 C36 F70 -56(3) . . . . no
C35 C32 C36 F71 -180(2) . . . . no
C35 C32 C36 F72 68(3) . . . . no
